data_1558888
loop_
_publ_author_name
'Macaluso, Emilio'
'Rubin, Marcos'
'Aguil\`a, David'
'Chiesa, Alessandro'
'Barrios, Leon\'i Alejandra'
'Mart\'inez, Jes\'us Ignacio'
'Alonso, Pablo Javier'
'Roubeau, Olivier'
'Luis, Fernando'
'Aromi, Guillem'
'Carretta, Stefano'

_publ_section_title
;
 A heterometallic [LnLn&#x2019;Ln] lanthanide complex as a qubit with
 embedded quantum error correction
;
_journal_name_full 'Chemical Science'
_journal_paper_doi 10.1039/D0SC03107K
_journal_year 2020
_chemical_formula_moiety 'C105 H69 Ce Er2 N5 O18, 11(C5 H5 N), N O3'
_chemical_formula_sum 'C160 H124 Ce Lu2 N17 O21'
_chemical_formula_weight 3110.81
_space_group_crystal_system triclinic
_space_group_IT_number 2
_space_group_name_Hall '-P 1'
_space_group_name_H-M_alt 'P -1'
_atom_sites_solution_hydrogens mixed
_audit_creation_method SHELXL-2017/1
_audit_update_record
;
2020-04-20 deposited with the CCDC.	2020-08-19 downloaded from the CCDC.
;
_cell_angle_alpha 108.507(5)
_cell_angle_beta 108.814(5)
_cell_angle_gamma 92.156(5)
_cell_formula_units_Z 2
_cell_length_a 16.4547(15)
_cell_length_b 19.5818(18)
_cell_length_c 23.333(2)
_cell_measurement_reflns_used 9760
_cell_measurement_temperature 100(2)
_cell_measurement_theta_max 26.42
_cell_measurement_theta_min 2.48
_cell_volume 6665.9(11)
_computing_cell_refinement 'Bruker SAINT'
_computing_data_collection 'Bruker APEX 2'
_computing_data_reduction 'Bruker SAINT'
_computing_structure_refinement 'SHELXL-2017/1 (Sheldrick, 2017)'
_computing_structure_solution 'SHELXT 2014/5 (Sheldrick, 2015)'
_diffrn_ambient_temperature 100(2)
_diffrn_measured_fraction_theta_full 0.989
_diffrn_measured_fraction_theta_max 0.974
_diffrn_measurement_device_type 'Bruker APEX II QUAZAR'
_diffrn_measurement_method '\w rotation with narrow frames'
_diffrn_radiation_source 'multilayer monochromator ImuS'
_diffrn_radiation_type MoK\a
_diffrn_radiation_wavelength 0.71073
_diffrn_reflns_av_R_equivalents 0.0527
_diffrn_reflns_av_unetI/netI 0.0562
_diffrn_reflns_Laue_measured_fraction_full 0.989
_diffrn_reflns_Laue_measured_fraction_max 0.974
_diffrn_reflns_limit_h_max 20
_diffrn_reflns_limit_h_min -20
_diffrn_reflns_limit_k_max 24
_diffrn_reflns_limit_k_min -23
_diffrn_reflns_limit_l_max 25
_diffrn_reflns_limit_l_min -29
_diffrn_reflns_number 103829
_diffrn_reflns_point_group_measured_fraction_full 0.989
_diffrn_reflns_point_group_measured_fraction_max 0.974
_diffrn_reflns_theta_full 26.370
_diffrn_reflns_theta_max 26.671
_diffrn_reflns_theta_min 1.945
_exptl_absorpt_coefficient_mu 1.885
_exptl_absorpt_correction_T_max 0.745
_exptl_absorpt_correction_T_min 0.637
_exptl_absorpt_correction_type multi-scan
_exptl_absorpt_process_details 'SADABS-2008/1 - Bruker AXS'
_exptl_crystal_colour yellow
_exptl_crystal_density_diffrn 1.550
_exptl_crystal_description block
_exptl_crystal_F_000 3142
_exptl_crystal_size_max 0.220
_exptl_crystal_size_mid 0.220
_exptl_crystal_size_min 0.140
_refine_diff_density_max 2.260
_refine_diff_density_min -1.505
_refine_diff_density_rms 0.134
_refine_ls_extinction_method none
_refine_ls_goodness_of_fit_ref 1.051
_refine_ls_hydrogen_treatment mixed
_refine_ls_matrix_type full
_refine_ls_number_parameters 1774
_refine_ls_number_reflns 27409
_refine_ls_number_restraints 327
_refine_ls_restrained_S_all 1.060
_refine_ls_R_factor_all 0.0779
_refine_ls_R_factor_gt 0.0495
_refine_ls_shift/su_max 0.001
_refine_ls_shift/su_mean 0.000
_refine_ls_structure_factor_coef Fsqd
_refine_ls_weighting_details 'w=1/[\s^2^(Fo^2^)+(0.0610P)^2^+24.1421P] where P=(Fo^2^+2Fc^2^)/3'
_refine_ls_weighting_scheme calc
_refine_ls_wR_factor_gt 0.1229
_refine_ls_wR_factor_ref 0.1436
_reflns_Friedel_coverage 0.000
_reflns_number_gt 19785
_reflns_number_total 27409
_reflns_threshold_expression 'I > 2\s(I)'
_cod_data_source_file d0sc03107k2.cif
_cod_data_source_block LuCeLu_1534_LB1060
_cod_original_cell_volume 6666.0(11)
_cod_database_code 1558888
_shelx_shelxl_version_number 2017/1
_shelx_space_group_comment
;
The symmetry employed for this shelxl refinement is uniquely defined
by the following loop, which should always be used as a source of
symmetry information in preference to the above space-group names.
They are only intended as comments.
;
_shelx_estimated_absorpt_t_min 0.682
_shelx_estimated_absorpt_t_max 0.778

loop_
_space_group_symop_operation_xyz
'x, y, z'
'-x, -y, -z'

loop_
_atom_site_label
_atom_site_type_symbol
_atom_site_fract_x
_atom_site_fract_y
_atom_site_fract_z
_atom_site_U_iso_or_equiv
_atom_site_adp_type
_atom_site_occupancy
_atom_site_site_symmetry_order
_atom_site_calc_flag
_atom_site_refinement_flags_posn
_atom_site_refinement_flags_adp
_atom_site_refinement_flags_occupancy
_atom_site_disorder_assembly
_atom_site_disorder_group
Ce1 Ce 0.79140(2) 0.30999(2) 0.19923(2) 0.02584(8) Uani 1 1 d . . . . .
Lu1 Lu 0.84526(2) 0.45061(2) 0.37447(2) 0.02828(7) Uani 1 1 d . . . . .
Lu2 Lu 0.72666(2) 0.15628(2) 0.02891(2) 0.02811(7) Uani 1 1 d . . . . .
O1 O 0.8778(3) 0.5208(2) 0.48259(19) 0.0347(10) Uani 1 1 d . . . . .
O2 O 0.8109(3) 0.5580(3) 0.5547(2) 0.0436(11) Uani 1 1 d . . . . .
O3 O 0.7930(3) 0.3288(2) 0.31871(19) 0.0326(9) Uani 1 1 d . . . . .
O4 O 0.8078(3) 0.2010(2) 0.2353(2) 0.0375(10) Uani 1 1 d . . . . .
O5 O 0.9361(3) 0.5447(2) 0.3838(2) 0.0355(10) Uani 1 1 d . . . . .
O6 O 0.9101(2) 0.4033(2) 0.29990(19) 0.0297(9) Uani 1 1 d . . . . .
O7 O 0.8525(2) 0.2062(2) 0.1217(2) 0.0329(9) Uani 1 1 d . . . . .
O8 O 0.8133(3) 0.0705(2) 0.0317(2) 0.0390(11) Uani 1 1 d . . . . .
O9 O 0.7360(3) 0.5165(2) 0.38094(19) 0.0341(9) Uani 1 1 d . . . . .
O10 O 0.7562(2) 0.4372(2) 0.26819(18) 0.0289(9) Uani 1 1 d . . . . .
O11 O 0.7399(2) 0.2806(2) 0.07562(18) 0.0287(9) Uani 1 1 d . . . . .
O12 O 0.7817(3) 0.2060(2) -0.0290(2) 0.0330(9) Uani 1 1 d . . . . .
O13 O 0.6709(3) 0.0599(2) -0.0684(2) 0.0368(10) Uani 1 1 d . . . . .
O14 O 0.6173(3) -0.0590(2) -0.1192(2) 0.0504(13) Uani 1 1 d . . . . .
O15 O 0.6845(2) 0.1893(2) 0.11753(19) 0.0295(9) Uani 1 1 d . . . . .
O16 O 0.6460(2) 0.2953(2) 0.20638(19) 0.0289(9) Uani 1 1 d . . . . .
O17 O 0.9655(2) 0.4079(2) 0.4290(2) 0.0343(10) Uani 1 1 d D . . . .
H17C H 1.009(2) 0.419(3) 0.4698(15) 0.051 Uiso 1 1 d D U . . .
H17D H 0.980(4) 0.3617(18) 0.413(3) 0.051 Uiso 1 1 d D U . . .
O18 O 0.5948(2) 0.1802(2) -0.0254(2) 0.0321(9) Uani 1 1 d D . . . .
H18C H 0.561(3) 0.210(3) -0.011(3) 0.048 Uiso 1 1 d D U . . .
H18D H 0.573(4) 0.163(3) -0.0691(10) 0.048 Uiso 1 1 d D U . . .
N1 N 0.7786(3) 0.3938(3) 0.4275(2) 0.0341(12) Uani 1 1 d . . . . .
N2 N 0.9683(3) 0.3006(3) 0.2287(2) 0.0319(11) Uani 1 1 d . . . . .
N3 N 0.6969(3) 0.3991(2) 0.1400(2) 0.0259(10) Uani 1 1 d . . . . .
N4 N 0.6388(3) 0.0609(2) 0.0333(2) 0.0311(11) Uani 1 1 d . . . . .
N5 N 0.8850(3) 0.4048(3) 0.1676(2) 0.0311(11) Uani 1 1 d . . . . .
C1 C 0.8235(4) 0.5117(3) 0.5099(3) 0.0351(14) Uani 1 1 d . . . . .
C2 C 0.7720(4) 0.4362(4) 0.4830(3) 0.0382(15) Uani 1 1 d . . . . .
C3 C 0.7261(5) 0.4100(4) 0.5132(3) 0.0465(17) Uani 1 1 d . . . . .
H3A H 0.721408 0.440553 0.552419 0.056 Uiso 1 1 calc R U . . .
C4 C 0.6864(5) 0.3372(4) 0.4850(4) 0.0533(19) Uani 1 1 d . . . . .
H4A H 0.653046 0.317941 0.504437 0.064 Uiso 1 1 calc R U . . .
C5 C 0.6958(4) 0.2930(4) 0.4285(4) 0.0472(17) Uani 1 1 d . . . . .
H5A H 0.671027 0.242858 0.409559 0.057 Uiso 1 1 calc R U . . .
C6 C 0.7421(4) 0.3236(3) 0.4005(3) 0.0381(15) Uani 1 1 d . . . . .
C7 C 0.7604(4) 0.2862(3) 0.3408(3) 0.0330(13) Uani 1 1 d . . . . .
C8 C 0.7466(4) 0.2109(3) 0.3146(3) 0.0393(15) Uani 1 1 d . . . . .
H8A H 0.717756 0.184450 0.332175 0.047 Uiso 1 1 calc R U . . .
C9 C 0.7724(4) 0.1716(3) 0.2639(3) 0.0393(15) Uani 1 1 d . . . . .
C10 C 0.7611(5) 0.0898(4) 0.2432(4) 0.0482(18) Uani 1 1 d . . . . .
C11 C 0.8036(5) 0.0529(4) 0.2059(4) 0.055(2) Uani 1 1 d . . . . .
H11A H 0.842709 0.078849 0.194908 0.066 Uiso 1 1 calc R U . . .
C12 C 0.7902(5) -0.0275(4) 0.1818(4) 0.060(2) Uani 1 1 d . . . . .
C13 C 0.8349(7) -0.0660(5) 0.1449(5) 0.080(3) Uani 1 1 d . . . . .
H13A H 0.876193 -0.040872 0.135068 0.096 Uiso 1 1 calc R U . . .
C14 C 0.8202(8) -0.1398(5) 0.1226(6) 0.094(4) Uani 1 1 d . . . . .
H14A H 0.850941 -0.166442 0.096969 0.112 Uiso 1 1 calc R U . . .
C15 C 0.7603(9) -0.1763(6) 0.1370(7) 0.111(4) Uani 1 1 d . . . . .
H15A H 0.750769 -0.228091 0.120182 0.133 Uiso 1 1 calc R U . . .
C16 C 0.7155(8) -0.1434(5) 0.1728(6) 0.096(4) Uani 1 1 d . . . . .
H16A H 0.675172 -0.170520 0.181872 0.115 Uiso 1 1 calc R U . . .
C17 C 0.7306(6) -0.0628(5) 0.1982(5) 0.065(2) Uani 1 1 d . . . . .
C18 C 0.6877(7) -0.0249(5) 0.2367(5) 0.077(3) Uani 1 1 d . . . . .
H18A H 0.647248 -0.050166 0.247054 0.092 Uiso 1 1 calc R U . . .
C19 C 0.7038(6) 0.0504(4) 0.2602(4) 0.060(2) Uani 1 1 d . . . . .
H19A H 0.676053 0.076426 0.288470 0.072 Uiso 1 1 calc R U . . .
C20 C 1.0522(4) 0.6728(3) 0.4531(3) 0.0383(15) Uani 1 1 d . . . . .
H20A H 1.012535 0.660251 0.471348 0.046 Uiso 1 1 calc R U . . .
C21 C 1.1003(4) 0.7436(3) 0.4812(3) 0.0374(14) Uani 1 1 d . . . . .
C22 C 1.0952(5) 0.7966(4) 0.5363(3) 0.0490(18) Uani 1 1 d . . . . .
H22A H 1.056779 0.784946 0.555846 0.059 Uiso 1 1 calc R U . . .
C23 C 1.1435(5) 0.8640(4) 0.5625(4) 0.0538(19) Uani 1 1 d . . . . .
H23A H 1.138218 0.899041 0.599559 0.065 Uiso 1 1 calc R U . . .
C24 C 1.2010(5) 0.8814(4) 0.5345(4) 0.064(2) Uani 1 1 d . . . . .
H24A H 1.236049 0.928110 0.553571 0.077 Uiso 1 1 calc R U . . .
C25 C 1.2076(5) 0.8324(4) 0.4804(4) 0.056(2) Uani 1 1 d . . . . .
H25A H 1.245976 0.845850 0.461478 0.067 Uiso 1 1 calc R U . . .
C26 C 1.1585(4) 0.7622(4) 0.4521(3) 0.0441(16) Uani 1 1 d . . . . .
C27 C 1.1650(5) 0.7085(4) 0.3977(4) 0.0476(17) Uani 1 1 d . . . . .
H27A H 1.202722 0.720383 0.377641 0.057 Uiso 1 1 calc R U . . .
C28 C 1.1186(4) 0.6396(4) 0.3726(3) 0.0436(16) Uani 1 1 d . . . . .
H28A H 1.125574 0.604102 0.336483 0.052 Uiso 1 1 calc R U . . .
C29 C 1.0604(4) 0.6214(3) 0.4006(3) 0.0355(14) Uani 1 1 d . . . . .
C30 C 1.0079(4) 0.5477(3) 0.3744(3) 0.0345(14) Uani 1 1 d . . . . .
C31 C 1.0399(4) 0.4862(3) 0.3422(3) 0.0328(13) Uani 1 1 d . . . . .
H31A H 1.098391 0.492222 0.344213 0.039 Uiso 1 1 calc R U . . .
C32 C 0.9899(4) 0.4183(3) 0.3083(3) 0.0299(13) Uani 1 1 d . . . . .
C33 C 1.0273(4) 0.3565(3) 0.2750(3) 0.0319(13) Uani 1 1 d . . . . .
C34 C 1.1156(4) 0.3560(4) 0.2893(3) 0.0429(16) Uani 1 1 d . . . . .
H34A H 1.156347 0.395757 0.322750 0.052 Uiso 1 1 calc R U . . .
C35 C 1.1435(4) 0.2976(4) 0.2545(4) 0.056(2) Uani 1 1 d . . . . .
H35A H 1.203868 0.296526 0.263474 0.067 Uiso 1 1 calc R U . . .
C36 C 1.0838(4) 0.2406(4) 0.2066(4) 0.0486(18) Uani 1 1 d . . . . .
H36A H 1.102325 0.199970 0.181642 0.058 Uiso 1 1 calc R U . . .
C37 C 0.9957(4) 0.2431(3) 0.1950(3) 0.0349(14) Uani 1 1 d . . . . .
C38 C 0.9264(4) 0.1854(3) 0.1413(3) 0.0337(14) Uani 1 1 d . . . . .
C39 C 0.9458(4) 0.1165(3) 0.1161(3) 0.0355(15) Uani 1 1 d . . . . .
H39A H 1.001794 0.106577 0.136579 0.043 Uiso 1 1 calc R U . . .
C40 C 0.8881(4) 0.0609(3) 0.0625(3) 0.0352(14) Uani 1 1 d . . . . .
C41 C 0.9104(4) -0.0136(3) 0.0383(3) 0.0350(14) Uani 1 1 d . . . . .
C42 C 0.9966(4) -0.0287(3) 0.0594(3) 0.0367(14) Uani 1 1 d . . . . .
H42A H 1.042013 0.008782 0.091191 0.044 Uiso 1 1 calc R U . . .
C43 C 1.0145(5) -0.0972(4) 0.0341(3) 0.0433(16) Uani 1 1 d . . . . .
H43A H 1.072695 -0.106325 0.047616 0.052 Uiso 1 1 calc R U . . .
C44 C 0.9470(4) -0.1554(4) -0.0124(3) 0.0426(16) Uani 1 1 d . . . . .
C45 C 0.9630(5) -0.2262(4) -0.0382(4) 0.055(2) Uani 1 1 d . . . . .
H45A H 1.020506 -0.237043 -0.025403 0.066 Uiso 1 1 calc R U . . .
C46 C 0.8963(6) -0.2793(4) -0.0815(4) 0.067(2) Uani 1 1 d . . . . .
H46A H 0.908103 -0.327023 -0.099313 0.081 Uiso 1 1 calc R U . . .
C47 C 0.8100(6) -0.2658(4) -0.1007(4) 0.064(2) Uani 1 1 d . . . . .
H47A H 0.764133 -0.304311 -0.129785 0.077 Uiso 1 1 calc R U . . .
C48 C 0.7929(5) -0.1972(4) -0.0773(4) 0.055(2) Uani 1 1 d . . . . .
H48A H 0.735008 -0.187418 -0.091473 0.066 Uiso 1 1 calc R U . . .
C49 C 0.8607(4) -0.1398(3) -0.0317(3) 0.0431(16) Uani 1 1 d . . . . .
C50 C 0.8451(4) -0.0682(3) -0.0058(3) 0.0392(15) Uani 1 1 d . . . . .
H50A H 0.787561 -0.057649 -0.019466 0.047 Uiso 1 1 calc R U . . .
C51 C 0.5529(4) 0.6124(4) 0.3445(3) 0.0426(16) Uani 1 1 d . . . . .
H51A H 0.532227 0.593262 0.298590 0.051 Uiso 1 1 calc R U . . .
C52 C 0.5075(5) 0.6615(4) 0.3758(4) 0.0458(17) Uani 1 1 d . . . . .
C53 C 0.4300(5) 0.6818(5) 0.3403(4) 0.063(2) Uani 1 1 d . . . . .
H53A H 0.407043 0.660945 0.294453 0.075 Uiso 1 1 calc R U . . .
C54 C 0.3889(6) 0.7315(5) 0.3723(5) 0.071(3) Uani 1 1 d . . . . .
H54A H 0.338099 0.745954 0.348771 0.086 Uiso 1 1 calc R U . . .
C55 C 0.4223(6) 0.7612(5) 0.4405(5) 0.073(3) Uani 1 1 d . . . . .
H55A H 0.393171 0.795456 0.462318 0.088 Uiso 1 1 calc R U . . .
C56 C 0.4960(5) 0.7418(4) 0.4761(4) 0.058(2) Uani 1 1 d . . . . .
H56A H 0.517547 0.762537 0.521942 0.070 Uiso 1 1 calc R U . . .
C57 C 0.5398(5) 0.6902(4) 0.4437(4) 0.0448(17) Uani 1 1 d . . . . .
C58 C 0.6159(5) 0.6684(4) 0.4780(3) 0.0463(17) Uani 1 1 d . . . . .
H58A H 0.638234 0.687670 0.523830 0.056 Uiso 1 1 calc R U . . .
C59 C 0.6578(4) 0.6198(4) 0.4455(3) 0.0420(16) Uani 1 1 d . . . . .
H59A H 0.708643 0.605464 0.469190 0.050 Uiso 1 1 calc R U . . .
C60 C 0.6266(4) 0.5914(3) 0.3785(3) 0.0360(14) Uani 1 1 d . . . . .
C61 C 0.6744(4) 0.5383(3) 0.3452(3) 0.0326(13) Uani 1 1 d . . . . .
C62 C 0.6507(4) 0.5151(3) 0.2782(3) 0.0336(13) Uani 1 1 d . . . . .
H62A H 0.602305 0.532186 0.254639 0.040 Uiso 1 1 calc R U . . .
C63 C 0.6940(4) 0.4682(3) 0.2438(3) 0.0283(12) Uani 1 1 d . . . . .
C64 C 0.6673(4) 0.4549(3) 0.1731(3) 0.0290(12) Uani 1 1 d . . . . .
C65 C 0.6195(4) 0.5001(3) 0.1440(3) 0.0329(13) Uani 1 1 d . . . . .
H65A H 0.599786 0.539905 0.168971 0.040 Uiso 1 1 calc R U . . .
C66 C 0.6012(4) 0.4872(3) 0.0803(3) 0.0381(15) Uani 1 1 d . . . . .
H66A H 0.567224 0.516795 0.059907 0.046 Uiso 1 1 calc R U . . .
C67 C 0.6325(4) 0.4304(3) 0.0452(3) 0.0344(14) Uani 1 1 d . . . . .
H67A H 0.621345 0.420413 0.000563 0.041 Uiso 1 1 calc R U . . .
C68 C 0.6813(3) 0.3881(3) 0.0777(3) 0.0267(12) Uani 1 1 d . . . . .
C69 C 0.7165(3) 0.3246(3) 0.0444(3) 0.0296(13) Uani 1 1 d . . . . .
C70 C 0.7258(4) 0.3177(3) -0.0137(3) 0.0298(12) Uani 1 1 d . . . . .
H70A H 0.705123 0.352294 -0.033534 0.036 Uiso 1 1 calc R U . . .
C71 C 0.7645(4) 0.2621(3) -0.0450(3) 0.0323(13) Uani 1 1 d . . . . .
C72 C 0.7945(4) 0.2704(3) -0.0967(3) 0.0348(14) Uani 1 1 d . . . . .
C73 C 0.7686(5) 0.3227(4) -0.1262(3) 0.0423(16) Uani 1 1 d . . . . .
H73A H 0.728762 0.353002 -0.114162 0.051 Uiso 1 1 calc R U . . .
C74 C 0.7994(5) 0.3305(4) -0.1715(4) 0.0509(18) Uani 1 1 d . . . . .
H74A H 0.780111 0.365480 -0.191222 0.061 Uiso 1 1 calc R U . . .
C75 C 0.8596(5) 0.2873(4) -0.1897(4) 0.0502(18) Uani 1 1 d . . . . .
C76 C 0.8964(6) 0.2958(5) -0.2340(4) 0.065(2) Uani 1 1 d . . . . .
H76A H 0.881178 0.332711 -0.252177 0.078 Uiso 1 1 calc R U . . .
C77 C 0.9531(7) 0.2528(6) -0.2515(5) 0.084(3) Uani 1 1 d . . . . .
H77A H 0.976168 0.259277 -0.282220 0.101 Uiso 1 1 calc R U . . .
C78 C 0.9782(7) 0.1985(6) -0.2247(5) 0.088(3) Uani 1 1 d . . . . .
H78A H 1.016994 0.167756 -0.237923 0.105 Uiso 1 1 calc R U . . .
C79 C 0.9459(6) 0.1902(5) -0.1787(4) 0.065(2) Uani 1 1 d . . . . .
H79A H 0.964727 0.155396 -0.158636 0.078 Uiso 1 1 calc R U . . .
C80 C 0.8853(5) 0.2336(4) -0.1620(4) 0.0469(17) Uani 1 1 d . . . . .
C81 C 0.8504(4) 0.2257(4) -0.1151(3) 0.0406(15) Uani 1 1 d . . . . .
H81A H 0.866275 0.189173 -0.096637 0.049 Uiso 1 1 calc R U . . .
C82 C 0.6389(4) -0.0026(3) -0.0726(3) 0.0367(15) Uani 1 1 d . . . . .
C83 C 0.6250(3) -0.0050(3) -0.0122(3) 0.0349(15) Uani 1 1 d . . . . .
C84 C 0.5938(4) -0.0667(3) -0.0043(3) 0.0385(15) Uani 1 1 d . . . . .
H84A H 0.586058 -0.113391 -0.036105 0.046 Uiso 1 1 calc R U . . .
C85 C 0.5742(4) -0.0598(3) 0.0497(4) 0.0419(17) Uani 1 1 d . . . . .
H85A H 0.555666 -0.102045 0.056704 0.050 Uiso 1 1 calc R U . . .
C86 C 0.5814(4) 0.0092(3) 0.0944(3) 0.0370(15) Uani 1 1 d . . . . .
H86A H 0.563661 0.015346 0.130394 0.044 Uiso 1 1 calc R U . . .
C87 C 0.6157(3) 0.0690(3) 0.0844(3) 0.0306(13) Uani 1 1 d . . . . .
C88 C 0.6300(4) 0.1476(3) 0.1259(3) 0.0314(13) Uani 1 1 d . . . . .
C89 C 0.5833(4) 0.1709(3) 0.1659(3) 0.0306(13) Uani 1 1 d . . . . .
H89A H 0.545057 0.135932 0.169240 0.037 Uiso 1 1 calc R U . . .
C90 C 0.5905(3) 0.2462(3) 0.2027(3) 0.0290(12) Uani 1 1 d . . . . .
C91 C 0.5308(4) 0.2703(3) 0.2389(3) 0.0304(13) Uani 1 1 d . . . . .
C92 C 0.4499(4) 0.2276(4) 0.2244(3) 0.0412(16) Uani 1 1 d . . . . .
H92A H 0.430813 0.182764 0.189065 0.049 Uiso 1 1 calc R U . . .
C93 C 0.4002(4) 0.2507(4) 0.2610(3) 0.0466(17) Uani 1 1 d . . . . .
H93A H 0.346337 0.221670 0.250489 0.056 Uiso 1 1 calc R U . . .
C94 C 0.4261(4) 0.3169(4) 0.3143(3) 0.0423(16) Uani 1 1 d . . . . .
C95 C 0.3786(5) 0.3416(4) 0.3550(4) 0.0523(19) Uani 1 1 d . . . . .
H95A H 0.327253 0.311835 0.348580 0.063 Uiso 1 1 calc R U . . .
C96 C 0.4053(5) 0.4080(5) 0.4040(4) 0.059(2) Uani 1 1 d . . . . .
H96A H 0.370679 0.424740 0.429768 0.071 Uiso 1 1 calc R U . . .
C97 C 0.4833(5) 0.4518(4) 0.4166(4) 0.058(2) Uani 1 1 d . . . . .
H97A H 0.500644 0.498077 0.450137 0.070 Uiso 1 1 calc R U . . .
C98 C 0.5340(5) 0.4275(4) 0.3803(3) 0.0489(18) Uani 1 1 d . . . . .
H98A H 0.588090 0.455867 0.390337 0.059 Uiso 1 1 calc R U . . .
C99 C 0.5069(4) 0.3609(3) 0.3283(3) 0.0387(15) Uani 1 1 d . . . . .
C100 C 0.5563(4) 0.3358(3) 0.2886(3) 0.0331(13) Uani 1 1 d . . . . .
H10A H 0.608772 0.365204 0.296669 0.040 Uiso 1 1 calc R U . . .
C101 C 0.8944(4) 0.4776(3) 0.1959(3) 0.0339(14) Uani 1 1 d . . . . .
H10B H 0.870579 0.496286 0.228755 0.041 Uiso 1 1 calc R U . . .
C102 C 0.9366(4) 0.5261(4) 0.1795(4) 0.0449(17) Uani 1 1 d . . . . .
H10C H 0.942275 0.577060 0.201138 0.054 Uiso 1 1 calc R U . . .
C103 C 0.9702(5) 0.5004(4) 0.1319(4) 0.0502(18) Uani 1 1 d . . . . .
H10D H 0.999608 0.532950 0.119701 0.060 Uiso 1 1 calc R U . . .
C104 C 0.9606(4) 0.4257(4) 0.1017(4) 0.0464(17) Uani 1 1 d . . . . .
H10E H 0.983141 0.406018 0.068228 0.056 Uiso 1 1 calc R U . . .
C105 C 0.9179(4) 0.3805(3) 0.1209(3) 0.0352(14) Uani 1 1 d . . . . .
H10F H 0.911459 0.329339 0.099805 0.042 Uiso 1 1 calc R U . . .
N6 N 0.5595(4) 0.4142(3) 0.8656(3) 0.0495(15) Uani 1 1 d . . . . .
O19 O 0.5090(4) 0.3842(3) 0.8835(3) 0.0584(14) Uani 1 1 d . . . . .
O20 O 0.6339(4) 0.4426(3) 0.9031(3) 0.0608(14) Uani 1 1 d . . . . .
O21 O 0.5335(4) 0.4154(4) 0.8094(3) 0.0779(19) Uani 1 1 d . . . . .
N2S N 0.1973(5) 0.4783(4) 0.1842(5) 0.090(3) Uani 1 1 d . . . . .
C6S C 0.1780(6) 0.4912(5) 0.2392(4) 0.067(2) Uani 1 1 d . . . . .
H6SA H 0.117999 0.486800 0.233669 0.080 Uiso 1 1 calc R U . . .
C7S C 0.2316(5) 0.5087(5) 0.2975(4) 0.058(2) Uani 1 1 d . . . . .
H7SA H 0.212602 0.520660 0.333331 0.070 Uiso 1 1 calc R U . . .
C8S C 0.3115(8) 0.5090(6) 0.3043(6) 0.097(4) Uani 1 1 d . . . . .
H8SA H 0.352438 0.521801 0.346943 0.116 Uiso 1 1 calc R U . . .
C9S C 0.3431(6) 0.4920(7) 0.2538(7) 0.111(4) Uani 1 1 d . U . . .
H9SA H 0.402581 0.487809 0.260828 0.133 Uiso 1 1 calc R U . . .
C10S C 0.2827(7) 0.4813(6) 0.1914(6) 0.099(4) Uani 1 1 d . U . . .
H10G H 0.301351 0.476409 0.155958 0.119 Uiso 1 1 calc R U . . .
N3S N 0.4869(3) 0.2763(3) 0.0090(3) 0.0422(13) Uani 1 1 d . . . . .
C11S C 0.4871(5) 0.2901(5) 0.0671(4) 0.058(2) Uani 1 1 d . . . . .
H11B H 0.521673 0.265144 0.092483 0.070 Uiso 1 1 calc R U . . .
C12S C 0.4409(7) 0.3382(6) 0.0938(5) 0.082(3) Uani 1 1 d . . . . .
H12A H 0.443310 0.346261 0.136702 0.099 Uiso 1 1 calc R U . . .
C13S C 0.3913(7) 0.3746(5) 0.0587(6) 0.083(3) Uani 1 1 d . . . . .
H13B H 0.357978 0.408178 0.076259 0.099 Uiso 1 1 calc R U . . .
C14S C 0.3901(6) 0.3622(6) -0.0022(6) 0.080(3) Uani 1 1 d . . . . .
H14B H 0.356515 0.387189 -0.028072 0.096 Uiso 1 1 calc R U . . .
C15S C 0.4393(5) 0.3120(5) -0.0256(4) 0.067(2) Uani 1 1 d . . . . .
H15B H 0.438756 0.302925 -0.068211 0.081 Uiso 1 1 calc R U . . .
N4S N 0.5570(5) 0.1570(4) -0.1529(3) 0.0644(16) Uani 1 1 d . U . . .
C16S C 0.5417(6) 0.2171(5) -0.1673(4) 0.0637(18) Uani 1 1 d . U . . .
H16B H 0.520602 0.253288 -0.140104 0.076 Uiso 1 1 calc R U . . .
C17S C 0.5539(7) 0.2307(6) -0.2178(5) 0.085(2) Uani 1 1 d . U . . .
H17A H 0.538406 0.273350 -0.226882 0.102 Uiso 1 1 calc R U . . .
C18S C 0.5893(9) 0.1809(7) -0.2553(5) 0.103(3) Uani 1 1 d . U . . .
H18B H 0.604295 0.190239 -0.288485 0.124 Uiso 1 1 calc R U . . .
C19S C 0.6024(8) 0.1161(7) -0.2432(5) 0.101(2) Uani 1 1 d . U . . .
H19B H 0.625349 0.079757 -0.268814 0.121 Uiso 1 1 calc R U . . .
C20S C 0.5813(7) 0.1050(6) -0.1921(5) 0.087(2) Uani 1 1 d . U . . .
H20B H 0.584833 0.059204 -0.186289 0.104 Uiso 1 1 calc R U . . .
N5S N 0.9106(7) 0.5727(6) -0.0115(5) 0.124(3) Uani 1 1 d . U . . .
C21S C 0.8433(7) 0.5260(7) -0.0176(5) 0.102(3) Uani 1 1 d . U . . .
H21A H 0.826365 0.480493 -0.052131 0.122 Uiso 1 1 calc R U . . .
C22S C 0.8012(6) 0.5406(6) 0.0214(5) 0.082(2) Uani 1 1 d . U . . .
H22B H 0.754193 0.506571 0.015858 0.098 Uiso 1 1 calc R U . . .
C23S C 0.8252(7) 0.6054(7) 0.0705(5) 0.095(3) Uani 1 1 d . U . . .
H23B H 0.794227 0.617119 0.099489 0.114 Uiso 1 1 calc R U . . .
C24S C 0.8908(9) 0.6525(7) 0.0788(6) 0.106(3) Uani 1 1 d . U . . .
H24B H 0.907317 0.698551 0.112674 0.127 Uiso 1 1 calc R U . . .
C25S C 0.9316(9) 0.6333(7) 0.0388(7) 0.117(3) Uani 1 1 d . U . . .
H25B H 0.981321 0.665872 0.046423 0.140 Uiso 1 1 calc R U . . .
N6S N 0.8026(5) -0.1109(5) 0.7922(5) 0.090(3) Uani 1 1 d . . . . .
C26S C 0.7730(5) -0.0584(6) 0.8280(5) 0.073(3) Uani 1 1 d . . . . .
H26A H 0.749605 -0.069019 0.857039 0.088 Uiso 1 1 calc R U . . .
C27S C 0.7745(5) 0.0093(6) 0.8256(5) 0.072(3) Uani 1 1 d . . . . .
H27B H 0.752661 0.045089 0.852618 0.086 Uiso 1 1 calc R U . . .
C28S C 0.8071(7) 0.0267(6) 0.7843(5) 0.086(3) Uani 1 1 d . . . . .
H28B H 0.808757 0.074209 0.781936 0.103 Uiso 1 1 calc R U . . .
C29S C 0.8377(6) -0.0277(5) 0.7462(5) 0.074(3) Uani 1 1 d . . . . .
H29A H 0.861786 -0.018004 0.717118 0.089 Uiso 1 1 calc R U . . .
C30S C 0.8331(6) -0.0946(6) 0.7506(5) 0.080(3) Uani 1 1 d . . . . .
H30A H 0.852462 -0.131975 0.723015 0.097 Uiso 1 1 calc R U . . .
N7S N 0.1919(9) 0.3395(6) 0.7661(6) 0.115(3) Uani 1 1 d . . . . .
C31S C 0.1477(7) 0.3400(6) 0.7080(7) 0.089(3) Uani 1 1 d . . . . .
H31B H 0.092021 0.354815 0.700619 0.107 Uiso 1 1 calc R U . . .
C32S C 0.1761(9) 0.3213(6) 0.6607(7) 0.102(4) Uani 1 1 d . . . . .
H32A H 0.142190 0.323631 0.619992 0.122 Uiso 1 1 calc R U . . .
C33S C 0.2523(10) 0.2989(6) 0.6688(7) 0.100(4) Uani 1 1 d . . . . .
H33A H 0.271803 0.283198 0.633217 0.120 Uiso 1 1 calc R U . . .
C34S C 0.3033(7) 0.2982(6) 0.7273(8) 0.099(4) Uani 1 1 d . . . . .
H34B H 0.358739 0.283289 0.733100 0.119 Uiso 1 1 calc R U . . .
C35S C 0.2738(10) 0.3191(5) 0.7775(6) 0.101(4) Uani 1 1 d . . . . .
H35B H 0.308285 0.319708 0.819169 0.121 Uiso 1 1 calc R U . . .
N8S N 0.5791(4) 0.0994(5) 0.3541(4) 0.126(3) Uani 1 1 d G U . . .
C36S C 0.5093(6) 0.1034(5) 0.3030(4) 0.149(4) Uani 1 1 d G U . . .
H36B H 0.519026 0.112762 0.268033 0.179 Uiso 1 1 calc R U . . .
C37S C 0.4252(5) 0.0936(5) 0.3030(5) 0.160(4) Uani 1 1 d G U . . .
H37A H 0.377442 0.096328 0.268054 0.192 Uiso 1 1 calc R U . . .
C38S C 0.4109(3) 0.0799(5) 0.3542(5) 0.147(4) Uani 1 1 d G U . . .
H38A H 0.353432 0.073181 0.354167 0.176 Uiso 1 1 calc R U . . .
C39S C 0.4808(5) 0.0759(5) 0.4053(4) 0.127(3) Uani 1 1 d G U . . .
H39B H 0.471004 0.066468 0.440260 0.153 Uiso 1 1 calc R U . . .
C40S C 0.5649(4) 0.0856(5) 0.4053(4) 0.110(3) Uani 1 1 d G U . . .
H40A H 0.612589 0.082902 0.440240 0.132 Uiso 1 1 calc R U . . .
N9S N 0.2485(6) 0.1291(6) 0.5394(5) 0.158(4) Uani 1 1 d G U . . .
C41S C 0.3343(6) 0.1592(5) 0.5559(5) 0.160(4) Uani 1 1 d G U . . .
H41A H 0.348866 0.185558 0.531814 0.192 Uiso 1 1 calc R U . . .
C42S C 0.3989(5) 0.1506(6) 0.6077(5) 0.151(4) Uani 1 1 d G U . . .
H42B H 0.457595 0.171144 0.619020 0.181 Uiso 1 1 calc R U . . .
C43S C 0.3777(6) 0.1120(6) 0.6430(5) 0.148(4) Uani 1 1 d G U . . .
H43B H 0.421818 0.106136 0.678394 0.178 Uiso 1 1 calc R U . . .
C44S C 0.2918(6) 0.0819(5) 0.6265(5) 0.143(4) Uani 1 1 d G U . . .
H44A H 0.277312 0.055542 0.650562 0.171 Uiso 1 1 calc R U . . .
C45S C 0.2272(5) 0.0905(5) 0.5747(5) 0.147(4) Uani 1 1 d G U . . .
H45B H 0.168581 0.069955 0.563355 0.176 Uiso 1 1 calc R U . . .
N10S N 0.3280(9) 0.8865(6) 0.3710(6) 0.173(4) Uani 1 1 d G U . . .
C46S C 0.3696(6) 0.9409(7) 0.4308(6) 0.162(4) Uani 1 1 d G U . . .
H46B H 0.429882 0.943745 0.453025 0.194 Uiso 1 1 calc R U . . .
C47S C 0.3229(8) 0.9910(5) 0.4580(4) 0.158(4) Uani 1 1 d G U . . .
H47B H 0.351266 1.028080 0.498844 0.190 Uiso 1 1 calc R U . . .
C48S C 0.2346(8) 0.9867(6) 0.4255(6) 0.157(4) Uani 1 1 d G U . . .
H48B H 0.202694 1.020960 0.444063 0.188 Uiso 1 1 calc R U . . .
C49S C 0.1931(6) 0.9324(7) 0.3657(6) 0.167(5) Uani 1 1 d G U . . .
H49A H 0.132738 0.929506 0.343463 0.201 Uiso 1 1 calc R U . . .
C50S C 0.2398(9) 0.8823(5) 0.3385(4) 0.160(5) Uani 1 1 d G U . . .
H50B H 0.211353 0.845170 0.297643 0.192 Uiso 1 1 calc R U . . .
N11S N 0.9163(7) 0.8574(4) 0.3454(5) 0.154(4) Uani 1 1 d G U . . .
C51S C 0.9739(8) 0.8731(6) 0.4081(5) 0.169(5) Uani 1 1 d G U . . .
H51B H 0.981660 0.836166 0.426822 0.202 Uiso 1 1 calc R U . . .
C52S C 1.0200(7) 0.9430(7) 0.4435(5) 0.193(5) Uani 1 1 d G U . . .
H52A H 1.059375 0.953839 0.486401 0.231 Uiso 1 1 calc R U . . .
C53S C 1.0086(8) 0.9972(5) 0.4162(6) 0.200(5) Uani 1 1 d G U . . .
H53B H 1.040179 1.044932 0.440362 0.239 Uiso 1 1 calc R U . . .
C54S C 0.9511(8) 0.9814(5) 0.3534(6) 0.167(4) Uani 1 1 d G U . . .
H54B H 0.943267 1.018352 0.334746 0.200 Uiso 1 1 calc R U . . .
C55S C 0.9049(7) 0.9115(6) 0.3180(4) 0.147(4) Uani 1 1 d G U . . .
H55B H 0.865551 0.900679 0.275166 0.176 Uiso 1 1 calc R U . . .
N1S N 1.0353(3) 0.2830(3) 0.3908(3) 0.0431(13) Uani 1 1 d D . . . .
C1S C 1.0012(5) 0.2181(4) 0.3459(3) 0.0463(17) Uani 1 1 d . . . . .
H1SA H 0.953162 0.215173 0.308751 0.056 Uiso 1 1 calc R U . . .
C2S C 1.0310(5) 0.1551(4) 0.3500(4) 0.055(2) Uani 1 1 d . . . . .
H2SA H 1.004076 0.109568 0.316693 0.066 Uiso 1 1 calc R U . . .
C3S C 1.1011(5) 0.1588(5) 0.4034(4) 0.066(2) Uani 1 1 d . . . . .
H3SA H 1.123443 0.115951 0.407662 0.079 Uiso 1 1 calc R U . . .
C4S C 1.1382(5) 0.2256(5) 0.4504(5) 0.069(3) Uani 1 1 d . . . . .
H4SA H 1.186771 0.229839 0.487660 0.083 Uiso 1 1 calc R U . . .
C5S C 1.1034(5) 0.2864(4) 0.4425(4) 0.055(2) Uani 1 1 d . . . . .
H5SA H 1.128825 0.332564 0.475134 0.066 Uiso 1 1 calc R U . . .

loop_
_atom_site_aniso_label
_atom_site_aniso_U_11
_atom_site_aniso_U_22
_atom_site_aniso_U_33
_atom_site_aniso_U_23
_atom_site_aniso_U_13
_atom_site_aniso_U_12
Ce1 0.02337(15) 0.02362(16) 0.02368(17) 0.00671(12) 0.00096(12) 0.00393(11)
Lu1 0.02704(12) 0.02827(13) 0.02219(14) 0.00753(10) 0.00090(10) 0.00063(9)
Lu2 0.02510(12) 0.02341(12) 0.02861(14) 0.00558(10) 0.00361(10) 0.00385(9)
O1 0.031(2) 0.041(2) 0.023(2) 0.0082(18) 0.0015(18) 0.0002(18)
O2 0.046(3) 0.048(3) 0.027(2) 0.009(2) 0.006(2) 0.006(2)
O3 0.038(2) 0.026(2) 0.024(2) 0.0099(17) -0.0018(18) -0.0042(17)
O4 0.037(2) 0.033(2) 0.034(2) 0.0128(19) -0.0011(19) 0.0057(18)
O5 0.034(2) 0.032(2) 0.036(2) 0.0088(18) 0.0105(19) 0.0002(17)
O6 0.0261(19) 0.030(2) 0.025(2) 0.0059(17) 0.0024(17) 0.0004(16)
O7 0.026(2) 0.031(2) 0.035(2) 0.0076(18) 0.0053(18) 0.0064(16)
O8 0.029(2) 0.029(2) 0.044(3) 0.0028(19) 0.003(2) 0.0045(17)
O9 0.034(2) 0.041(2) 0.023(2) 0.0121(18) 0.0039(18) 0.0063(18)
O10 0.028(2) 0.029(2) 0.023(2) 0.0086(16) 0.0007(16) 0.0041(16)
O11 0.030(2) 0.027(2) 0.024(2) 0.0075(16) 0.0040(17) 0.0032(16)
O12 0.032(2) 0.030(2) 0.031(2) 0.0081(18) 0.0060(18) 0.0029(17)
O13 0.036(2) 0.026(2) 0.036(3) 0.0042(18) 0.0034(19) 0.0039(17)
O14 0.045(3) 0.035(2) 0.054(3) -0.006(2) 0.017(2) -0.006(2)
O15 0.029(2) 0.027(2) 0.028(2) 0.0067(17) 0.0059(17) 0.0006(16)
O16 0.0249(19) 0.027(2) 0.027(2) 0.0085(17) 0.0002(16) -0.0016(15)
O17 0.027(2) 0.029(2) 0.034(2) 0.0049(18) 0.0017(18) 0.0011(16)
O18 0.026(2) 0.030(2) 0.031(2) 0.0083(18) 0.0008(18) 0.0068(16)
N1 0.029(2) 0.041(3) 0.025(3) 0.011(2) 0.000(2) 0.001(2)
N2 0.030(2) 0.030(3) 0.030(3) 0.012(2) 0.002(2) 0.005(2)
N3 0.023(2) 0.024(2) 0.025(3) 0.0083(19) 0.0025(19) 0.0048(18)
N4 0.025(2) 0.026(2) 0.034(3) 0.007(2) 0.003(2) 0.0047(19)
N5 0.028(2) 0.030(3) 0.031(3) 0.014(2) 0.002(2) 0.005(2)
C1 0.030(3) 0.045(4) 0.021(3) 0.010(3) 0.000(3) 0.003(3)
C2 0.039(3) 0.047(4) 0.028(3) 0.019(3) 0.004(3) 0.003(3)
C3 0.049(4) 0.055(4) 0.035(4) 0.019(3) 0.010(3) 0.004(3)
C4 0.053(4) 0.063(5) 0.052(5) 0.033(4) 0.019(4) -0.003(4)
C5 0.046(4) 0.049(4) 0.047(4) 0.026(3) 0.009(3) -0.002(3)
C6 0.040(3) 0.036(3) 0.029(3) 0.015(3) -0.001(3) -0.002(3)
C7 0.033(3) 0.034(3) 0.026(3) 0.016(3) -0.002(3) 0.001(2)
C8 0.037(3) 0.039(3) 0.033(4) 0.018(3) -0.006(3) -0.003(3)
C9 0.035(3) 0.036(3) 0.039(4) 0.020(3) -0.003(3) 0.002(3)
C10 0.046(4) 0.035(4) 0.049(4) 0.015(3) -0.004(3) 0.005(3)
C11 0.056(4) 0.042(4) 0.053(5) 0.023(4) -0.006(4) 0.006(3)
C12 0.060(5) 0.058(5) 0.059(5) 0.025(4) 0.012(4) 0.028(4)
C13 0.092(7) 0.071(6) 0.091(8) 0.038(6) 0.041(6) 0.026(5)
C14 0.130(10) 0.040(5) 0.121(10) 0.025(5) 0.059(8) 0.019(5)
C15 0.135(11) 0.051(6) 0.143(12) 0.024(7) 0.055(10) 0.020(7)
C16 0.115(9) 0.050(5) 0.131(10) 0.029(6) 0.056(8) 0.019(6)
C17 0.063(5) 0.055(5) 0.078(6) 0.033(5) 0.018(5) 0.003(4)
C18 0.088(7) 0.058(5) 0.083(7) 0.026(5) 0.027(6) 0.000(5)
C19 0.072(5) 0.036(4) 0.064(5) 0.020(4) 0.014(4) -0.001(4)
C20 0.040(3) 0.037(3) 0.035(4) 0.016(3) 0.006(3) 0.003(3)
C21 0.041(3) 0.034(3) 0.029(3) 0.012(3) 0.001(3) 0.004(3)
C22 0.058(4) 0.043(4) 0.035(4) 0.012(3) 0.005(3) -0.001(3)
C23 0.067(5) 0.043(4) 0.039(4) 0.007(3) 0.012(4) -0.001(4)
C24 0.059(5) 0.042(4) 0.067(6) 0.011(4) 0.001(4) -0.005(4)
C25 0.049(4) 0.042(4) 0.064(5) 0.015(4) 0.011(4) -0.003(3)
C26 0.041(4) 0.039(4) 0.046(4) 0.017(3) 0.007(3) 0.002(3)
C27 0.047(4) 0.045(4) 0.056(5) 0.019(3) 0.024(4) 0.000(3)
C28 0.046(4) 0.038(4) 0.042(4) 0.011(3) 0.014(3) 0.001(3)
C29 0.030(3) 0.040(3) 0.032(4) 0.014(3) 0.003(3) 0.000(2)
C30 0.031(3) 0.039(3) 0.028(3) 0.013(3) 0.003(3) -0.001(3)
C31 0.027(3) 0.034(3) 0.031(3) 0.010(3) 0.004(3) -0.002(2)
C32 0.028(3) 0.034(3) 0.025(3) 0.013(2) 0.004(2) 0.007(2)
C33 0.029(3) 0.034(3) 0.027(3) 0.011(3) 0.002(2) 0.003(2)
C34 0.030(3) 0.044(4) 0.038(4) 0.004(3) 0.001(3) 0.004(3)
C35 0.025(3) 0.060(5) 0.057(5) -0.001(4) 0.001(3) 0.018(3)
C36 0.034(3) 0.045(4) 0.049(4) 0.001(3) 0.007(3) 0.014(3)
C37 0.029(3) 0.031(3) 0.035(4) 0.007(3) 0.002(3) 0.006(2)
C38 0.027(3) 0.037(3) 0.032(3) 0.010(3) 0.005(3) 0.006(2)
C39 0.022(3) 0.036(3) 0.039(4) 0.004(3) 0.007(3) 0.017(2)
C40 0.031(3) 0.028(3) 0.041(4) 0.010(3) 0.008(3) 0.006(2)
C41 0.038(3) 0.029(3) 0.038(4) 0.013(3) 0.011(3) 0.008(2)
C42 0.036(3) 0.034(3) 0.037(4) 0.012(3) 0.008(3) 0.009(3)
C43 0.047(4) 0.044(4) 0.039(4) 0.018(3) 0.010(3) 0.022(3)
C44 0.048(4) 0.042(4) 0.040(4) 0.016(3) 0.016(3) 0.021(3)
C45 0.057(4) 0.041(4) 0.054(5) 0.008(3) 0.012(4) 0.020(3)
C46 0.078(6) 0.041(4) 0.063(6) 0.003(4) 0.012(5) 0.032(4)
C47 0.070(5) 0.032(4) 0.068(6) 0.001(4) 0.012(4) 0.011(4)
C48 0.043(4) 0.038(4) 0.069(5) 0.009(4) 0.011(4) 0.010(3)
C49 0.043(4) 0.032(3) 0.047(4) 0.009(3) 0.012(3) 0.009(3)
C50 0.032(3) 0.029(3) 0.052(4) 0.012(3) 0.009(3) 0.009(2)
C51 0.042(4) 0.050(4) 0.036(4) 0.013(3) 0.015(3) 0.014(3)
C52 0.047(4) 0.049(4) 0.045(4) 0.018(3) 0.020(3) 0.013(3)
C53 0.058(5) 0.074(6) 0.063(6) 0.024(4) 0.028(4) 0.025(4)
C54 0.057(5) 0.094(7) 0.081(7) 0.039(6) 0.036(5) 0.036(5)
C55 0.072(6) 0.084(6) 0.086(7) 0.030(5) 0.055(6) 0.030(5)
C56 0.063(5) 0.060(5) 0.058(5) 0.013(4) 0.038(4) 0.012(4)
C57 0.049(4) 0.047(4) 0.050(4) 0.019(3) 0.030(4) 0.010(3)
C58 0.057(4) 0.047(4) 0.035(4) 0.010(3) 0.020(3) 0.011(3)
C59 0.046(4) 0.046(4) 0.030(4) 0.010(3) 0.011(3) 0.009(3)
C60 0.039(3) 0.037(3) 0.030(3) 0.010(3) 0.012(3) 0.004(3)
C61 0.033(3) 0.037(3) 0.028(3) 0.014(3) 0.007(3) 0.004(2)
C62 0.035(3) 0.039(3) 0.024(3) 0.013(3) 0.003(3) 0.011(3)
C63 0.028(3) 0.025(3) 0.027(3) 0.008(2) 0.004(2) 0.001(2)
C64 0.027(3) 0.029(3) 0.027(3) 0.009(2) 0.007(2) 0.001(2)
C65 0.036(3) 0.030(3) 0.031(3) 0.010(3) 0.010(3) 0.013(2)
C66 0.046(4) 0.041(3) 0.031(4) 0.018(3) 0.011(3) 0.019(3)
C67 0.038(3) 0.037(3) 0.029(3) 0.015(3) 0.009(3) 0.010(3)
C68 0.024(3) 0.029(3) 0.024(3) 0.009(2) 0.005(2) 0.002(2)
C69 0.025(3) 0.027(3) 0.030(3) 0.008(2) 0.003(2) 0.002(2)
C70 0.035(3) 0.026(3) 0.027(3) 0.012(2) 0.007(3) 0.005(2)
C71 0.028(3) 0.031(3) 0.029(3) 0.010(3) 0.001(2) 0.005(2)
C72 0.038(3) 0.031(3) 0.032(3) 0.007(3) 0.012(3) 0.006(2)
C73 0.054(4) 0.044(4) 0.033(4) 0.017(3) 0.015(3) 0.014(3)
C74 0.066(5) 0.047(4) 0.046(4) 0.020(3) 0.023(4) 0.020(4)
C75 0.061(5) 0.046(4) 0.049(5) 0.018(3) 0.026(4) 0.007(3)
C76 0.086(6) 0.069(5) 0.061(6) 0.032(4) 0.044(5) 0.025(5)
C77 0.113(8) 0.100(8) 0.082(7) 0.051(6) 0.068(7) 0.042(6)
C78 0.101(8) 0.108(8) 0.096(8) 0.048(7) 0.072(7) 0.050(7)
C79 0.076(6) 0.077(6) 0.073(6) 0.038(5) 0.051(5) 0.036(5)
C80 0.051(4) 0.050(4) 0.041(4) 0.011(3) 0.022(3) 0.004(3)
C81 0.045(4) 0.038(3) 0.036(4) 0.008(3) 0.016(3) 0.007(3)
C82 0.027(3) 0.031(3) 0.035(4) -0.002(3) 0.002(3) 0.001(2)
C83 0.020(3) 0.025(3) 0.041(4) 0.005(3) -0.005(3) 0.000(2)
C84 0.026(3) 0.028(3) 0.050(4) 0.008(3) 0.004(3) 0.003(2)
C85 0.029(3) 0.025(3) 0.062(5) 0.017(3) 0.003(3) 0.002(2)
C86 0.025(3) 0.037(3) 0.048(4) 0.020(3) 0.007(3) 0.007(2)
C87 0.021(3) 0.025(3) 0.037(4) 0.012(2) -0.003(2) 0.005(2)
C88 0.026(3) 0.031(3) 0.031(3) 0.013(3) 0.000(2) 0.002(2)
C89 0.025(3) 0.026(3) 0.034(3) 0.011(2) 0.002(2) -0.001(2)
C90 0.024(3) 0.036(3) 0.023(3) 0.012(2) 0.001(2) 0.005(2)
C91 0.030(3) 0.031(3) 0.027(3) 0.013(2) 0.004(2) 0.002(2)
C92 0.035(3) 0.042(4) 0.034(4) 0.002(3) 0.008(3) 0.000(3)
C93 0.032(3) 0.048(4) 0.046(4) 0.008(3) 0.007(3) -0.005(3)
C94 0.036(3) 0.049(4) 0.035(4) 0.011(3) 0.007(3) 0.003(3)
C95 0.045(4) 0.060(5) 0.043(4) 0.007(4) 0.016(3) -0.004(3)
C96 0.062(5) 0.073(5) 0.038(4) 0.009(4) 0.023(4) 0.006(4)
C97 0.075(5) 0.051(4) 0.035(4) 0.000(3) 0.019(4) -0.007(4)
C98 0.054(4) 0.049(4) 0.034(4) 0.006(3) 0.013(3) -0.005(3)
C99 0.042(3) 0.039(3) 0.031(4) 0.014(3) 0.006(3) 0.003(3)
C100 0.031(3) 0.038(3) 0.021(3) 0.008(3) 0.000(2) -0.002(2)
C101 0.030(3) 0.037(3) 0.032(3) 0.015(3) 0.004(3) 0.007(2)
C102 0.046(4) 0.032(3) 0.060(5) 0.021(3) 0.017(4) 0.008(3)
C103 0.047(4) 0.049(4) 0.067(5) 0.034(4) 0.023(4) 0.006(3)
C104 0.047(4) 0.052(4) 0.046(4) 0.018(3) 0.023(3) 0.013(3)
C105 0.029(3) 0.035(3) 0.037(4) 0.015(3) 0.004(3) 0.002(2)
N6 0.049(4) 0.059(4) 0.046(4) 0.024(3) 0.016(3) 0.028(3)
O19 0.063(3) 0.063(3) 0.059(4) 0.032(3) 0.023(3) 0.022(3)
O20 0.055(3) 0.070(4) 0.051(3) 0.023(3) 0.008(3) 0.018(3)
O21 0.066(4) 0.141(6) 0.037(3) 0.043(4) 0.018(3) 0.038(4)
N2S 0.083(6) 0.074(5) 0.106(7) 0.006(5) 0.050(5) 0.005(4)
C6S 0.060(5) 0.081(6) 0.058(6) 0.021(5) 0.024(5) 0.003(4)
C7S 0.043(4) 0.079(6) 0.049(5) 0.028(4) 0.008(4) -0.008(4)
C8S 0.086(8) 0.105(9) 0.091(9) 0.045(7) 0.010(7) -0.007(6)
C9S 0.045(5) 0.116(8) 0.131(8) -0.004(7) 0.026(5) -0.009(5)
C10S 0.070(6) 0.100(7) 0.103(7) -0.012(6) 0.048(5) -0.011(5)
N3S 0.035(3) 0.043(3) 0.043(4) 0.012(3) 0.010(3) 0.013(2)
C11S 0.062(5) 0.068(5) 0.046(5) 0.026(4) 0.013(4) 0.026(4)
C12S 0.105(8) 0.097(7) 0.056(6) 0.032(5) 0.033(6) 0.051(6)
C13S 0.094(7) 0.073(6) 0.102(8) 0.031(6) 0.059(7) 0.047(6)
C14S 0.064(5) 0.109(8) 0.113(9) 0.084(7) 0.043(6) 0.053(5)
C15S 0.056(5) 0.105(7) 0.059(6) 0.048(5) 0.024(4) 0.034(5)
N4S 0.076(4) 0.070(4) 0.045(3) 0.020(3) 0.017(3) 0.037(3)
C16S 0.069(4) 0.072(4) 0.049(4) 0.025(3) 0.014(3) 0.030(4)
C17S 0.114(6) 0.094(5) 0.062(5) 0.038(4) 0.035(4) 0.043(5)
C18S 0.148(7) 0.114(6) 0.065(5) 0.039(4) 0.050(5) 0.057(5)
C19S 0.138(6) 0.106(5) 0.073(4) 0.031(4) 0.053(4) 0.057(4)
C20S 0.124(6) 0.088(5) 0.055(5) 0.024(4) 0.035(4) 0.059(5)
N5S 0.122(5) 0.140(5) 0.097(5) 0.013(4) 0.055(4) -0.029(4)
C21S 0.082(6) 0.120(6) 0.074(6) -0.001(5) 0.027(4) -0.018(4)
C22S 0.062(5) 0.111(6) 0.067(5) 0.032(4) 0.014(4) 0.004(4)
C23S 0.072(5) 0.121(6) 0.079(5) 0.021(4) 0.020(4) 0.037(4)
C24S 0.126(7) 0.083(5) 0.086(6) 0.019(5) 0.018(5) 0.016(4)
C25S 0.134(6) 0.106(5) 0.097(5) 0.029(4) 0.034(4) -0.027(4)
N6S 0.083(5) 0.105(7) 0.130(8) 0.068(6) 0.069(6) 0.057(5)
C26S 0.052(5) 0.106(8) 0.079(7) 0.046(6) 0.030(5) 0.039(5)
C27S 0.052(5) 0.092(7) 0.057(6) 0.009(5) 0.017(4) 0.016(5)
C28S 0.088(7) 0.070(6) 0.085(8) 0.014(6) 0.027(6) 0.002(5)
C29S 0.082(6) 0.077(6) 0.076(7) 0.033(5) 0.040(6) 0.014(5)
C30S 0.081(6) 0.091(7) 0.106(8) 0.053(6) 0.057(6) 0.039(6)
N7S 0.142(10) 0.101(8) 0.103(9) 0.027(6) 0.050(8) 0.047(7)
C31S 0.069(7) 0.084(7) 0.104(10) 0.036(7) 0.012(7) 0.028(5)
C32S 0.100(10) 0.083(8) 0.118(11) 0.044(8) 0.022(8) 0.017(7)
C33S 0.115(10) 0.082(8) 0.125(11) 0.047(8) 0.060(9) -0.002(7)
C34S 0.056(6) 0.078(7) 0.151(13) 0.035(8) 0.023(7) 0.019(5)
C35S 0.127(11) 0.054(6) 0.087(9) 0.018(6) -0.002(8) 0.010(6)
N8S 0.080(4) 0.168(7) 0.132(7) 0.089(6) 0.007(4) 0.011(5)
C36S 0.096(6) 0.171(8) 0.173(8) 0.112(7) -0.012(5) 0.005(7)
C37S 0.085(4) 0.156(8) 0.199(9) 0.089(7) -0.025(6) -0.009(7)
C38S 0.067(4) 0.148(8) 0.175(9) 0.034(7) 0.002(5) 0.000(6)
C39S 0.065(4) 0.151(8) 0.129(7) 0.018(6) 0.020(5) -0.002(6)
C40S 0.065(4) 0.144(8) 0.113(7) 0.045(6) 0.020(5) 0.008(5)
N9S 0.118(6) 0.159(8) 0.213(9) 0.109(7) 0.036(6) 0.004(6)
C41S 0.123(7) 0.154(8) 0.209(10) 0.111(7) 0.022(7) -0.012(7)
C42S 0.123(6) 0.146(8) 0.197(10) 0.106(7) 0.030(6) -0.011(7)
C43S 0.121(6) 0.150(8) 0.184(9) 0.092(7) 0.037(7) -0.018(7)
C44S 0.114(7) 0.138(8) 0.181(9) 0.079(7) 0.038(7) -0.008(7)
C45S 0.117(6) 0.140(8) 0.198(10) 0.091(7) 0.044(6) 0.010(7)
N10S 0.217(10) 0.172(9) 0.150(9) 0.065(6) 0.079(8) 0.058(8)
C46S 0.205(9) 0.159(10) 0.149(9) 0.065(7) 0.086(7) 0.057(8)
C47S 0.190(10) 0.162(9) 0.152(9) 0.071(7) 0.079(7) 0.057(8)
C48S 0.200(10) 0.155(9) 0.132(9) 0.067(6) 0.061(8) 0.057(8)
C49S 0.225(9) 0.154(10) 0.135(9) 0.057(7) 0.069(8) 0.064(8)
C50S 0.219(10) 0.155(9) 0.138(8) 0.074(7) 0.078(7) 0.064(8)
N11S 0.167(8) 0.152(7) 0.172(8) 0.103(6) 0.047(6) 0.056(6)
C51S 0.176(9) 0.152(7) 0.191(8) 0.115(7) 0.023(7) 0.051(7)
C52S 0.189(7) 0.170(7) 0.210(7) 0.109(5) 0.016(5) 0.031(6)
C53S 0.175(9) 0.161(7) 0.246(9) 0.119(7) 0.008(8) 0.011(8)
C54S 0.165(10) 0.160(7) 0.212(9) 0.119(7) 0.057(8) 0.046(7)
C55S 0.155(9) 0.143(7) 0.171(8) 0.097(6) 0.048(7) 0.086(7)
N1S 0.040(3) 0.043(3) 0.042(3) 0.019(3) 0.004(3) 0.008(2)
C1S 0.046(4) 0.045(4) 0.041(4) 0.016(3) 0.005(3) 0.003(3)
C2S 0.064(5) 0.042(4) 0.054(5) 0.010(4) 0.020(4) 0.005(3)
C3S 0.060(5) 0.053(5) 0.073(6) 0.021(4) 0.007(4) 0.021(4)
C4S 0.053(5) 0.066(5) 0.070(6) 0.027(5) -0.007(4) 0.018(4)
C5S 0.056(4) 0.044(4) 0.047(5) 0.017(3) -0.004(4) 0.004(3)

loop_
_atom_type_symbol
_atom_type_description
_atom_type_scat_dispersion_real
_atom_type_scat_dispersion_imag
_atom_type_scat_source
C C 0.0033 0.0016 'International Tables Vol C Tables 4.2.6.8 and 6.1.1.4'
H H 0.0000 0.0000 'International Tables Vol C Tables 4.2.6.8 and 6.1.1.4'
N N 0.0061 0.0033 'International Tables Vol C Tables 4.2.6.8 and 6.1.1.4'
O O 0.0106 0.0060 'International Tables Vol C Tables 4.2.6.8 and 6.1.1.4'
Ce Ce -0.2486 2.6331 'International Tables Vol C Tables 4.2.6.8 and 6.1.1.4'
Lu Lu -0.4720 5.8584 'International Tables Vol C Tables 4.2.6.8 and 6.1.1.4'

loop_
_geom_angle_atom_site_label_1
_geom_angle_atom_site_label_2
_geom_angle_atom_site_label_3
_geom_angle
_geom_angle_site_symmetry_1
_geom_angle_site_symmetry_3
_geom_angle_publ_flag
O16 Ce1 O4 83.13(13) . . ?
O16 Ce1 O11 96.87(12) . . ?
O4 Ce1 O11 115.46(13) . . ?
O16 Ce1 O6 115.97(12) . . ?
O4 Ce1 O6 97.80(13) . . ?
O11 Ce1 O6 135.92(12) . . ?
O16 Ce1 O15 63.40(12) . . ?
O4 Ce1 O15 64.89(13) . . ?
O11 Ce1 O15 58.57(12) . . ?
O6 Ce1 O15 162.67(13) . . ?
O16 Ce1 O3 65.78(12) . . ?
O4 Ce1 O3 62.74(13) . . ?
O11 Ce1 O3 162.55(12) . . ?
O6 Ce1 O3 59.07(12) . . ?
O15 Ce1 O3 108.87(12) . . ?
O16 Ce1 O10 68.47(12) . . ?
O4 Ce1 O10 123.38(13) . . ?
O11 Ce1 O10 115.76(12) . . ?
O6 Ce1 O10 58.19(11) . . ?
O15 Ce1 O10 129.63(11) . . ?
O3 Ce1 O10 61.08(12) . . ?
O16 Ce1 O7 124.53(12) . . ?
O4 Ce1 O7 69.63(14) . . ?
O11 Ce1 O7 57.92(12) . . ?
O6 Ce1 O7 114.95(12) . . ?
O15 Ce1 O7 61.38(11) . . ?
O3 Ce1 O7 129.58(13) . . ?
O10 Ce1 O7 164.56(12) . . ?
O16 Ce1 N3 73.66(13) . . ?
O4 Ce1 N3 154.08(13) . . ?
O11 Ce1 N3 57.72(13) . . ?
O6 Ce1 N3 102.58(13) . . ?
O15 Ce1 N3 93.88(12) . . ?
O3 Ce1 N3 115.42(13) . . ?
O10 Ce1 N3 58.15(12) . . ?
O7 Ce1 N3 114.57(13) . . ?
O16 Ce1 N5 136.52(13) . . ?
O4 Ce1 N5 140.34(14) . . ?
O11 Ce1 N5 68.48(13) . . ?
O6 Ce1 N5 67.46(13) . . ?
O15 Ce1 N5 126.09(13) . . ?
O3 Ce1 N5 125.03(13) . . ?
O10 Ce1 N5 81.28(13) . . ?
O7 Ce1 N5 83.29(13) . . ?
N3 Ce1 N5 63.85(13) . . ?
O16 Ce1 N2 156.95(14) . . ?
O4 Ce1 N2 76.42(14) . . ?
O11 Ce1 N2 101.42(13) . . ?
O6 Ce1 N2 57.62(13) . . ?
O15 Ce1 N2 115.41(13) . . ?
O3 Ce1 N2 95.02(14) . . ?
O10 Ce1 N2 114.64(12) . . ?
O7 Ce1 N2 57.39(13) . . ?
N3 Ce1 N2 128.35(14) . . ?
N5 Ce1 N2 64.51(14) . . ?
O16 Ce1 Lu1 81.91(9) . . ?
O4 Ce1 Lu1 94.16(10) . . ?
O11 Ce1 Lu1 150.09(8) . . ?
O6 Ce1 Lu1 34.05(9) . . ?
O15 Ce1 Lu1 140.50(9) . . ?
O3 Ce1 Lu1 34.63(8) . . ?
O10 Ce1 Lu1 36.13(8) . . ?
O7 Ce1 Lu1 144.77(8) . . ?
N3 Ce1 Lu1 93.84(9) . . ?
N5 Ce1 Lu1 91.80(10) . . ?
N2 Ce1 Lu1 89.00(10) . . ?
O5 Lu1 O9 93.94(15) . . ?
O5 Lu1 O6 74.97(14) . . ?
O9 Lu1 O6 136.76(14) . . ?
O5 Lu1 O3 143.98(15) . . ?
O9 Lu1 O3 111.55(15) . . ?
O6 Lu1 O3 69.02(14) . . ?
O5 Lu1 O1 79.60(15) . . ?
O9 Lu1 O1 72.39(14) . . ?
O6 Lu1 O1 141.77(13) . . ?
O3 Lu1 O1 131.27(15) . . ?
O5 Lu1 O17 88.21(15) . . ?
O9 Lu1 O17 147.23(15) . . ?
O6 Lu1 O17 75.26(15) . . ?
O3 Lu1 O17 83.64(14) . . ?
O1 Lu1 O17 75.88(15) . . ?
O5 Lu1 O10 93.58(15) . . ?
O9 Lu1 O10 72.20(14) . . ?
O6 Lu1 O10 67.12(13) . . ?
O3 Lu1 O10 71.93(14) . . ?
O1 Lu1 O10 143.32(14) . . ?
O17 Lu1 O10 140.37(14) . . ?
O5 Lu1 N1 146.93(16) . . ?
O9 Lu1 N1 79.08(16) . . ?
O6 Lu1 N1 131.05(16) . . ?
O3 Lu1 N1 66.05(16) . . ?
O1 Lu1 N1 67.44(16) . . ?
O17 Lu1 N1 81.43(16) . . ?
O10 Lu1 N1 114.30(15) . . ?
O5 Lu1 Ce1 106.23(11) . . ?
O9 Lu1 Ce1 111.34(10) . . ?
O6 Lu1 Ce1 39.20(9) . . ?
O3 Lu1 Ce1 41.62(10) . . ?
O1 Lu1 Ce1 172.50(11) . . ?
O17 Lu1 Ce1 99.30(10) . . ?
O10 Lu1 Ce1 42.40(9) . . ?
N1 Lu1 Ce1 106.41(12) . . ?
O8 Lu2 O12 96.36(16) . . ?
O8 Lu2 O18 144.61(14) . . ?
O12 Lu2 O18 86.85(15) . . ?
O8 Lu2 O15 111.19(16) . . ?
O12 Lu2 O15 141.02(14) . . ?
O18 Lu2 O15 85.99(15) . . ?
O8 Lu2 O11 137.35(14) . . ?
O12 Lu2 O11 73.43(14) . . ?
O18 Lu2 O11 77.35(14) . . ?
O15 Lu2 O11 67.61(14) . . ?
O8 Lu2 O13 71.55(15) . . ?
O12 Lu2 O13 82.86(15) . . ?
O18 Lu2 O13 73.93(14) . . ?
O15 Lu2 O13 131.06(14) . . ?
O11 Lu2 O13 143.48(15) . . ?
O8 Lu2 O7 72.12(14) . . ?
O12 Lu2 O7 92.02(14) . . ?
O18 Lu2 O7 143.17(14) . . ?
O15 Lu2 O7 72.06(14) . . ?
O11 Lu2 O7 67.13(13) . . ?
O13 Lu2 O7 142.45(14) . . ?
O8 Lu2 N4 77.30(16) . . ?
O12 Lu2 N4 149.76(16) . . ?
O18 Lu2 N4 82.36(16) . . ?
O15 Lu2 N4 66.36(15) . . ?
O11 Lu2 N4 130.54(15) . . ?
O13 Lu2 N4 67.03(16) . . ?
O7 Lu2 N4 113.32(16) . . ?
O8 Lu2 Ce1 111.02(11) . . ?
O12 Lu2 Ce1 104.63(10) . . ?
O18 Lu2 Ce1 102.08(10) . . ?
O15 Lu2 Ce1 40.48(9) . . ?
O11 Lu2 Ce1 39.14(10) . . ?
O13 Lu2 Ce1 171.48(11) . . ?
O7 Lu2 Ce1 42.83(9) . . ?
N4 Lu2 Ce1 105.23(12) . . ?
C1 O1 Lu1 118.2(3) . . ?
C7 O3 Lu1 124.3(4) . . ?
C7 O3 Ce1 131.1(3) . . ?
Lu1 O3 Ce1 103.75(15) . . ?
C9 O4 Ce1 136.3(4) . . ?
C30 O5 Lu1 131.5(4) . . ?
C32 O6 Lu1 125.8(4) . . ?
C32 O6 Ce1 127.3(4) . . ?
Lu1 O6 Ce1 106.75(14) . . ?
C38 O7 Lu2 133.4(4) . . ?
C38 O7 Ce1 124.0(4) . . ?
Lu2 O7 Ce1 101.14(13) . . ?
C40 O8 Lu2 141.9(4) . . ?
C61 O9 Lu1 140.0(4) . . ?
C63 O10 Lu1 134.7(4) . . ?
C63 O10 Ce1 122.7(3) . . ?
Lu1 O10 Ce1 101.47(13) . . ?
C69 O11 Lu2 125.0(3) . . ?
C69 O11 Ce1 127.9(3) . . ?
Lu2 O11 Ce1 106.76(15) . . ?
C71 O12 Lu2 129.8(4) . . ?
C82 O13 Lu2 122.4(4) . . ?
C88 O15 Lu2 123.4(4) . . ?
C88 O15 Ce1 130.5(4) . . ?
Lu2 O15 Ce1 105.11(14) . . ?
C90 O16 Ce1 139.8(4) . . ?
Lu1 O17 H17C 142(4) . . ?
Lu1 O17 H17D 125(4) . . ?
H17C O17 H17D 92(3) . . ?
Lu2 O18 H18C 130(4) . . ?
Lu2 O18 H18D 120(4) . . ?
H18C O18 H18D 109(4) . . ?
C6 N1 C2 121.0(6) . . ?
C6 N1 Lu1 121.4(4) . . ?
C2 N1 Lu1 117.4(4) . . ?
C37 N2 C33 119.1(5) . . ?
C37 N2 Ce1 121.3(4) . . ?
C33 N2 Ce1 119.6(4) . . ?
C64 N3 C68 117.9(5) . . ?
C64 N3 Ce1 121.2(4) . . ?
C68 N3 Ce1 120.9(3) . . ?
C87 N4 C83 120.4(5) . . ?
C87 N4 Lu2 121.1(4) . . ?
C83 N4 Lu2 117.6(4) . . ?
C105 N5 C101 116.6(5) . . ?
C105 N5 Ce1 121.7(4) . . ?
C101 N5 Ce1 121.6(4) . . ?
O2 C1 O1 126.3(6) . . ?
O2 C1 C2 118.6(6) . . ?
O1 C1 C2 115.0(5) . . ?
N1 C2 C3 121.4(6) . . ?
N1 C2 C1 114.0(5) . . ?
C3 C2 C1 124.5(6) . . ?
C2 C3 C4 118.3(7) . . ?
C2 C3 H3A 120.8 . . ?
C4 C3 H3A 120.8 . . ?
C5 C4 C3 119.9(7) . . ?
C5 C4 H4A 120.1 . . ?
C3 C4 H4A 120.1 . . ?
C6 C5 C4 118.3(7) . . ?
C6 C5 H5A 120.8 . . ?
C4 C5 H5A 120.8 . . ?
N1 C6 C5 121.0(6) . . ?
N1 C6 C7 112.0(5) . . ?
C5 C6 C7 126.9(6) . . ?
O3 C7 C8 124.6(6) . . ?
O3 C7 C6 115.0(5) . . ?
C8 C7 C6 120.3(6) . . ?
C7 C8 C9 123.8(6) . . ?
C7 C8 H8A 118.1 . . ?
C9 C8 H8A 118.1 . . ?
O4 C9 C8 123.5(6) . . ?
O4 C9 C10 117.3(6) . . ?
C8 C9 C10 119.2(6) . . ?
C11 C10 C19 119.2(7) . . ?
C11 C10 C9 119.3(7) . . ?
C19 C10 C9 121.5(7) . . ?
C10 C11 C12 120.6(8) . . ?
C10 C11 H11A 119.7 . . ?
C12 C11 H11A 119.7 . . ?
C13 C12 C17 121.5(8) . . ?
C13 C12 C11 121.3(9) . . ?
C17 C12 C11 117.2(8) . . ?
C14 C13 C12 119.9(10) . . ?
C14 C13 H13A 120.0 . . ?
C12 C13 H13A 120.0 . . ?
C13 C14 C15 120.0(11) . . ?
C13 C14 H14A 120.0 . . ?
C15 C14 H14A 120.0 . . ?
C16 C15 C14 123.8(11) . . ?
C16 C15 H15A 118.1 . . ?
C14 C15 H15A 118.1 . . ?
C15 C16 C17 117.5(11) . . ?
C15 C16 H16A 121.3 . . ?
C17 C16 H16A 121.3 . . ?
C18 C17 C12 121.9(8) . . ?
C18 C17 C16 120.8(9) . . ?
C12 C17 C16 117.3(9) . . ?
C17 C18 C19 119.5(9) . . ?
C17 C18 H18A 120.3 . . ?
C19 C18 H18A 120.3 . . ?
C18 C19 C10 121.6(9) . . ?
C18 C19 H19A 119.2 . . ?
C10 C19 H19A 119.2 . . ?
C29 C20 C21 122.7(6) . . ?
C29 C20 H20A 118.7 . . ?
C21 C20 H20A 118.7 . . ?
C22 C21 C20 123.8(6) . . ?
C22 C21 C26 118.3(6) . . ?
C20 C21 C26 117.9(6) . . ?
C23 C22 C21 122.1(7) . . ?
C23 C22 H22A 119.0 . . ?
C21 C22 H22A 119.0 . . ?
C22 C23 C24 119.5(7) . . ?
C22 C23 H23A 120.3 . . ?
C24 C23 H23A 120.3 . . ?
C25 C24 C23 120.9(7) . . ?
C25 C24 H24A 119.5 . . ?
C23 C24 H24A 119.5 . . ?
C24 C25 C26 120.9(8) . . ?
C24 C25 H25A 119.5 . . ?
C26 C25 H25A 119.5 . . ?
C27 C26 C25 123.4(7) . . ?
C27 C26 C21 118.3(6) . . ?
C25 C26 C21 118.3(7) . . ?
C28 C27 C26 122.0(7) . . ?
C28 C27 H27A 119.0 . . ?
C26 C27 H27A 119.0 . . ?
C27 C28 C29 119.9(6) . . ?
C27 C28 H28A 120.1 . . ?
C29 C28 H28A 120.1 . . ?
C20 C29 C28 119.2(6) . . ?
C20 C29 C30 119.1(6) . . ?
C28 C29 C30 121.7(6) . . ?
O5 C30 C31 124.5(5) . . ?
O5 C30 C29 115.8(5) . . ?
C31 C30 C29 119.7(5) . . ?
C32 C31 C30 123.0(5) . . ?
C32 C31 H31A 118.5 . . ?
C30 C31 H31A 118.5 . . ?
O6 C32 C31 125.0(5) . . ?
O6 C32 C33 114.7(5) . . ?
C31 C32 C33 120.2(5) . . ?
N2 C33 C34 121.8(6) . . ?
N2 C33 C32 114.7(5) . . ?
C34 C33 C32 123.6(5) . . ?
C35 C34 C33 119.1(6) . . ?
C35 C34 H34A 120.4 . . ?
C33 C34 H34A 120.4 . . ?
C34 C35 C36 119.7(6) . . ?
C34 C35 H35A 120.2 . . ?
C36 C35 H35A 120.2 . . ?
C35 C36 C37 119.0(6) . . ?
C35 C36 H36A 120.5 . . ?
C37 C36 H36A 120.5 . . ?
N2 C37 C36 121.4(5) . . ?
N2 C37 C38 116.0(5) . . ?
C36 C37 C38 122.4(5) . . ?
O7 C38 C39 125.8(5) . . ?
O7 C38 C37 114.7(5) . . ?
C39 C38 C37 119.5(5) . . ?
C38 C39 C40 123.8(5) . . ?
C38 C39 H39A 118.1 . . ?
C40 C39 H39A 118.1 . . ?
O8 C40 C39 121.9(5) . . ?
O8 C40 C41 116.0(5) . . ?
C39 C40 C41 122.1(5) . . ?
C50 C41 C42 119.7(6) . . ?
C50 C41 C40 118.0(5) . . ?
C42 C41 C40 122.3(5) . . ?
C43 C42 C41 120.1(6) . . ?
C43 C42 H42A 119.9 . . ?
C41 C42 H42A 119.9 . . ?
C42 C43 C44 121.2(6) . . ?
C42 C43 H43A 119.4 . . ?
C44 C43 H43A 119.4 . . ?
C45 C44 C49 119.6(7) . . ?
C45 C44 C43 122.4(6) . . ?
C49 C44 C43 117.9(6) . . ?
C46 C45 C44 119.8(7) . . ?
C46 C45 H45A 120.1 . . ?
C44 C45 H45A 120.1 . . ?
C45 C46 C47 121.8(7) . . ?
C45 C46 H46A 119.1 . . ?
C47 C46 H46A 119.1 . . ?
C48 C47 C46 119.5(7) . . ?
C48 C47 H47A 120.2 . . ?
C46 C47 H47A 120.2 . . ?
C47 C48 C49 120.5(7) . . ?
C47 C48 H48A 119.7 . . ?
C49 C48 H48A 119.7 . . ?
C50 C49 C44 119.3(6) . . ?
C50 C49 C48 122.1(6) . . ?
C44 C49 C48 118.6(6) . . ?
C41 C50 C49 121.7(6) . . ?
C41 C50 H50A 119.2 . . ?
C49 C50 H50A 119.2 . . ?
C60 C51 C52 121.7(6) . . ?
C60 C51 H51A 119.2 . . ?
C52 C51 H51A 119.2 . . ?
C51 C52 C57 118.4(7) . . ?
C51 C52 C53 121.4(7) . . ?
C57 C52 C53 120.2(7) . . ?
C54 C53 C52 119.8(8) . . ?
C54 C53 H53A 120.1 . . ?
C52 C53 H53A 120.1 . . ?
C53 C54 C55 119.9(8) . . ?
C53 C54 H54A 120.0 . . ?
C55 C54 H54A 120.0 . . ?
C56 C55 C54 121.5(8) . . ?
C56 C55 H55A 119.2 . . ?
C54 C55 H55A 119.2 . . ?
C55 C56 C57 119.5(8) . . ?
C55 C56 H56A 120.3 . . ?
C57 C56 H56A 120.3 . . ?
C52 C57 C58 119.2(6) . . ?
C52 C57 C56 119.0(7) . . ?
C58 C57 C56 121.8(7) . . ?
C59 C58 C57 120.6(7) . . ?
C59 C58 H58A 119.7 . . ?
C57 C58 H58A 119.7 . . ?
C58 C59 C60 120.7(7) . . ?
C58 C59 H59A 119.7 . . ?
C60 C59 H59A 119.7 . . ?
C51 C60 C59 119.4(6) . . ?
C51 C60 C61 121.7(6) . . ?
C59 C60 C61 118.8(6) . . ?
O9 C61 C62 123.1(6) . . ?
O9 C61 C60 116.7(5) . . ?
C62 C61 C60 120.2(5) . . ?
C61 C62 C63 123.7(6) . . ?
C61 C62 H62A 118.1 . . ?
C63 C62 H62A 118.1 . . ?
O10 C63 C62 125.2(5) . . ?
O10 C63 C64 117.4(5) . . ?
C62 C63 C64 117.4(5) . . ?
N3 C64 C65 122.0(5) . . ?
N3 C64 C63 115.0(5) . . ?
C65 C64 C63 122.9(5) . . ?
C66 C65 C64 119.9(5) . . ?
C66 C65 H65A 120.1 . . ?
C64 C65 H65A 120.1 . . ?
C65 C66 C67 119.2(6) . . ?
C65 C66 H66A 120.4 . . ?
C67 C66 H66A 120.4 . . ?
C66 C67 C68 117.8(6) . . ?
C66 C67 H67A 121.1 . . ?
C68 C67 H67A 121.1 . . ?
N3 C68 C67 123.2(5) . . ?
N3 C68 C69 114.5(5) . . ?
C67 C68 C69 122.3(5) . . ?
O11 C69 C70 124.7(5) . . ?
O11 C69 C68 114.6(5) . . ?
C70 C69 C68 120.6(5) . . ?
C69 C70 C71 123.1(6) . . ?
C69 C70 H70A 118.4 . . ?
C71 C70 H70A 118.4 . . ?
O12 C71 C70 124.1(6) . . ?
O12 C71 C72 116.7(5) . . ?
C70 C71 C72 119.0(5) . . ?
C81 C72 C73 119.3(6) . . ?
C81 C72 C71 117.8(6) . . ?
C73 C72 C71 122.9(5) . . ?
C74 C73 C72 121.3(6) . . ?
C74 C73 H73A 119.3 . . ?
C72 C73 H73A 119.3 . . ?
C73 C74 C75 120.7(7) . . ?
C73 C74 H74A 119.7 . . ?
C75 C74 H74A 119.7 . . ?
C76 C75 C80 118.1(7) . . ?
C76 C75 C74 122.6(7) . . ?
C80 C75 C74 119.3(7) . . ?
C77 C76 C75 121.5(8) . . ?
C77 C76 H76A 119.2 . . ?
C75 C76 H76A 119.2 . . ?
C76 C77 C78 120.7(8) . . ?
C76 C77 H77A 119.7 . . ?
C78 C77 H77A 119.7 . . ?
C79 C78 C77 119.6(8) . . ?
C79 C78 H78A 120.2 . . ?
C77 C78 H78A 120.2 . . ?
C78 C79 C80 119.4(8) . . ?
C78 C79 H79A 120.3 . . ?
C80 C79 H79A 120.3 . . ?
C79 C80 C75 120.6(7) . . ?
C79 C80 C81 120.6(7) . . ?
C75 C80 C81 118.8(6) . . ?
C72 C81 C80 120.5(7) . . ?
C72 C81 H81A 119.7 . . ?
C80 C81 H81A 119.7 . . ?
O14 C82 O13 128.0(7) . . ?
O14 C82 C83 117.4(6) . . ?
O13 C82 C83 114.7(5) . . ?
N4 C83 C84 120.9(6) . . ?
N4 C83 C82 113.5(5) . . ?
C84 C83 C82 125.4(6) . . ?
C85 C84 C83 119.3(6) . . ?
C85 C84 H84A 120.3 . . ?
C83 C84 H84A 120.3 . . ?
C84 C85 C86 119.9(6) . . ?
C84 C85 H85A 120.1 . . ?
C86 C85 H85A 120.1 . . ?
C85 C86 C87 117.7(6) . . ?
C85 C86 H86A 121.2 . . ?
C87 C86 H86A 121.2 . . ?
N4 C87 C86 121.5(5) . . ?
N4 C87 C88 111.4(5) . . ?
C86 C87 C88 127.1(6) . . ?
O15 C88 C89 125.1(5) . . ?
O15 C88 C87 114.5(5) . . ?
C89 C88 C87 120.3(5) . . ?
C88 C89 C90 121.9(5) . . ?
C88 C89 H89A 119.0 . . ?
C90 C89 H89A 119.0 . . ?
O16 C90 C89 123.1(5) . . ?
O16 C90 C91 116.7(5) . . ?
C89 C90 C91 120.2(5) . . ?
C100 C91 C92 119.4(6) . . ?
C100 C91 C90 117.8(5) . . ?
C92 C91 C90 122.8(5) . . ?
C93 C92 C91 120.2(6) . . ?
C93 C92 H92A 119.9 . . ?
C91 C92 H92A 119.9 . . ?
C92 C93 C94 121.9(6) . . ?
C92 C93 H93A 119.0 . . ?
C94 C93 H93A 119.0 . . ?
C95 C94 C93 124.0(6) . . ?
C95 C94 C99 117.9(6) . . ?
C93 C94 C99 118.1(6) . . ?
C96 C95 C94 121.0(7) . . ?
C96 C95 H95A 119.5 . . ?
C94 C95 H95A 119.5 . . ?
C95 C96 C97 120.8(7) . . ?
C95 C96 H96A 119.6 . . ?
C97 C96 H96A 119.6 . . ?
C98 C97 C96 119.8(7) . . ?
C98 C97 H97A 120.1 . . ?
C96 C97 H97A 120.1 . . ?
C97 C98 C99 120.7(7) . . ?
C97 C98 H98A 119.6 . . ?
C99 C98 H98A 119.6 . . ?
C98 C99 C100 121.9(6) . . ?
C98 C99 C94 119.6(6) . . ?
C100 C99 C94 118.4(6) . . ?
C91 C100 C99 121.9(6) . . ?
C91 C100 H10A 119.1 . . ?
C99 C100 H10A 119.1 . . ?
N5 C101 C102 123.3(6) . . ?
N5 C101 H10B 118.4 . . ?
C102 C101 H10B 118.4 . . ?
C103 C102 C101 119.3(6) . . ?
C103 C102 H10C 120.4 . . ?
C101 C102 H10C 120.4 . . ?
C102 C103 C104 118.5(6) . . ?
C102 C103 H10D 120.8 . . ?
C104 C103 H10D 120.8 . . ?
C105 C104 C103 118.9(6) . . ?
C105 C104 H10E 120.5 . . ?
C103 C104 H10E 120.5 . . ?
N5 C105 C104 123.4(6) . . ?
N5 C105 H10F 118.3 . . ?
C104 C105 H10F 118.3 . . ?
O20 N6 O19 120.3(7) . . ?
O20 N6 O21 120.7(7) . . ?
O19 N6 O21 119.0(7) . . ?
C10S N2S C6S 116.5(10) . . ?
C7S C6S N2S 127.6(9) . . ?
C7S C6S H6SA 116.2 . . ?
N2S C6S H6SA 116.2 . . ?
C8S C7S C6S 116.1(10) . . ?
C8S C7S H7SA 121.9 . . ?
C6S C7S H7SA 121.9 . . ?
C7S C8S C9S 124.5(11) . . ?
C7S C8S H8SA 117.7 . . ?
C9S C8S H8SA 117.7 . . ?
C8S C9S C10S 117.1(10) . . ?
C8S C9S H9SA 121.5 . . ?
C10S C9S H9SA 121.5 . . ?
N2S C10S C9S 117.5(10) . . ?
N2S C10S H10G 121.3 . . ?
C9S C10S H10G 121.3 . . ?
C11S N3S C15S 117.4(7) . . ?
N3S C11S C12S 123.9(8) . . ?
N3S C11S H11B 118.1 . . ?
C12S C11S H11B 118.1 . . ?
C13S C12S C11S 119.2(9) . . ?
C13S C12S H12A 120.4 . . ?
C11S C12S H12A 120.4 . . ?
C12S C13S C14S 118.7(8) . . ?
C12S C13S H13B 120.7 . . ?
C14S C13S H13B 120.7 . . ?
C13S C14S C15S 118.1(8) . . ?
C13S C14S H14B 120.9 . . ?
C15S C14S H14B 120.9 . . ?
N3S C15S C14S 122.7(8) . . ?
N3S C15S H15B 118.7 . . ?
C14S C15S H15B 118.7 . . ?
C20S N4S C16S 117.9(8) . . ?
N4S C16S C17S 125.3(9) . . ?
N4S C16S H16B 117.3 . . ?
C17S C16S H16B 117.3 . . ?
C16S C17S C18S 118.1(10) . . ?
C16S C17S H17A 121.0 . . ?
C18S C17S H17A 121.0 . . ?
C17S C18S C19S 117.8(11) . . ?
C17S C18S H18B 121.1 . . ?
C19S C18S H18B 121.1 . . ?
C18S C19S C20S 119.4(10) . . ?
C18S C19S H19B 120.3 . . ?
C20S C19S H19B 120.3 . . ?
N4S C20S C19S 120.9(10) . . ?
N4S C20S H20B 119.6 . . ?
C19S C20S H20B 119.6 . . ?
C25S N5S C21S 114.8(11) . . ?
C22S C21S N5S 122.7(11) . . ?
C22S C21S H21A 118.7 . . ?
N5S C21S H21A 118.7 . . ?
C21S C22S C23S 118.7(11) . . ?
C21S C22S H22B 120.7 . . ?
C23S C22S H22B 120.7 . . ?
C24S C23S C22S 121.0(12) . . ?
C24S C23S H23B 119.5 . . ?
C22S C23S H23B 119.5 . . ?
C25S C24S C23S 117.0(12) . . ?
C25S C24S H24B 121.5 . . ?
C23S C24S H24B 121.5 . . ?
C24S C25S N5S 125.8(13) . . ?
C24S C25S H25B 117.1 . . ?
N5S C25S H25B 117.1 . . ?
C26S N6S C30S 116.8(9) . . ?
N6S C26S C27S 123.4(10) . . ?
N6S C26S H26A 118.3 . . ?
C27S C26S H26A 118.3 . . ?
C26S C27S C28S 120.1(9) . . ?
C26S C27S H27B 119.9 . . ?
C28S C27S H27B 119.9 . . ?
C27S C28S C29S 117.2(10) . . ?
C27S C28S H28B 121.4 . . ?
C29S C28S H28B 121.4 . . ?
C30S C29S C28S 119.4(10) . . ?
C30S C29S H29A 120.3 . . ?
C28S C29S H29A 120.3 . . ?
N6S C30S C29S 123.0(10) . . ?
N6S C30S H30A 118.5 . . ?
C29S C30S H30A 118.5 . . ?
C31S N7S C35S 118.7(11) . . ?
C32S C31S N7S 123.3(12) . . ?
C32S C31S H31B 118.3 . . ?
N7S C31S H31B 118.3 . . ?
C31S C32S C33S 120.0(14) . . ?
C31S C32S H32A 120.0 . . ?
C33S C32S H32A 120.0 . . ?
C32S C33S C34S 120.8(14) . . ?
C32S C33S H33A 119.6 . . ?
C34S C33S H33A 119.6 . . ?
C33S C34S C35S 119.1(11) . . ?
C33S C34S H34B 120.4 . . ?
C35S C34S H34B 120.4 . . ?
C34S C35S N7S 118.0(12) . . ?
C34S C35S H35B 121.0 . . ?
N7S C35S H35B 121.0 . . ?
C36S N8S C40S 120.0 . . ?
N8S C36S C37S 120.0 . . ?
N8S C36S H36B 120.0 . . ?
C37S C36S H36B 120.0 . . ?
C38S C37S C36S 120.0 . . ?
C38S C37S H37A 120.0 . . ?
C36S C37S H37A 120.0 . . ?
C37S C38S C39S 120.0 . . ?
C37S C38S H38A 120.0 . . ?
C39S C38S H38A 120.0 . . ?
C40S C39S C38S 120.0 . . ?
C40S C39S H39B 120.0 . . ?
C38S C39S H39B 120.0 . . ?
C39S C40S N8S 120.0 . . ?
C39S C40S H40A 120.0 . . ?
N8S C40S H40A 120.0 . . ?
C41S N9S C45S 120.0 . . ?
C42S C41S N9S 120.0 . . ?
C42S C41S H41A 120.0 . . ?
N9S C41S H41A 120.0 . . ?
C43S C42S C41S 120.0 . . ?
C43S C42S H42B 120.0 . . ?
C41S C42S H42B 120.0 . . ?
C42S C43S C44S 120.0 . . ?
C42S C43S H43B 120.0 . . ?
C44S C43S H43B 120.0 . . ?
C43S C44S C45S 120.0 . . ?
C43S C44S H44A 120.0 . . ?
C45S C44S H44A 120.0 . . ?
C44S C45S N9S 120.0 . . ?
C44S C45S H45B 120.0 . . ?
N9S C45S H45B 120.0 . . ?
C46S N10S C50S 120.0 . . ?
C47S C46S N10S 120.0 . . ?
C47S C46S H46B 120.0 . . ?
N10S C46S H46B 120.0 . . ?
C46S C47S C48S 120.0 . . ?
C46S C47S H47B 120.0 . . ?
C48S C47S H47B 120.0 . . ?
C49S C48S C47S 120.0 . . ?
C49S C48S H48B 120.0 . . ?
C47S C48S H48B 120.0 . . ?
C48S C49S C50S 120.0 . . ?
C48S C49S H49A 120.0 . . ?
C50S C49S H49A 120.0 . . ?
C49S C50S N10S 120.0 . . ?
C49S C50S H50B 120.0 . . ?
N10S C50S H50B 120.0 . . ?
C51S N11S C55S 120.0 . . ?
N11S C51S C52S 120.0 . . ?
N11S C51S H51B 120.0 . . ?
C52S C51S H51B 120.0 . . ?
C53S C52S C51S 120.0 . . ?
C53S C52S H52A 120.0 . . ?
C51S C52S H52A 120.0 . . ?
C54S C53S C52S 120.0 . . ?
C54S C53S H53B 120.0 . . ?
C52S C53S H53B 120.0 . . ?
C53S C54S C55S 120.0 . . ?
C53S C54S H54B 120.0 . . ?
C55S C54S H54B 120.0 . . ?
C54S C55S N11S 120.0 . . ?
C54S C55S H55B 120.0 . . ?
N11S C55S H55B 120.0 . . ?
C1S N1S C5S 117.5(6) . . ?
N1S C1S C2S 123.7(7) . . ?
N1S C1S H1SA 118.2 . . ?
C2S C1S H1SA 118.2 . . ?
C1S C2S C3S 118.6(7) . . ?
C1S C2S H2SA 120.7 . . ?
C3S C2S H2SA 120.7 . . ?
C4S C3S C2S 118.9(8) . . ?
C4S C3S H3SA 120.6 . . ?
C2S C3S H3SA 120.6 . . ?
C3S C4S C5S 118.6(8) . . ?
C3S C4S H4SA 120.7 . . ?
C5S C4S H4SA 120.7 . . ?
N1S C5S C4S 122.7(7) . . ?
N1S C5S H5SA 118.6 . . ?
C4S C5S H5SA 118.6 . . ?

loop_
_geom_bond_atom_site_label_1
_geom_bond_atom_site_label_2
_geom_bond_distance
_geom_bond_site_symmetry_2
_geom_bond_publ_flag
Ce1 O16 2.464(4) . ?
Ce1 O4 2.524(4) . ?
Ce1 O11 2.589(4) . ?
Ce1 O6 2.592(4) . ?
Ce1 O15 2.641(4) . ?
Ce1 O3 2.685(4) . ?
Ce1 O10 2.702(4) . ?
Ce1 O7 2.721(4) . ?
Ce1 N3 2.779(5) . ?
Ce1 N5 2.782(5) . ?
Ce1 N2 2.794(5) . ?
Ce1 Lu1 3.9266(5) . ?
Lu1 O5 2.238(4) . ?
Lu1 O9 2.269(4) . ?
Lu1 O6 2.296(4) . ?
Lu1 O3 2.297(4) . ?
Lu1 O1 2.326(4) . ?
Lu1 O17 2.327(4) . ?
Lu1 O10 2.362(4) . ?
Lu1 N1 2.374(5) . ?
Lu2 O8 2.247(4) . ?
Lu2 O12 2.269(4) . ?
Lu2 O18 2.284(4) . ?
Lu2 O15 2.299(4) . ?
Lu2 O11 2.299(4) . ?
Lu2 O13 2.316(4) . ?
Lu2 O7 2.355(4) . ?
Lu2 N4 2.367(5) . ?
O1 C1 1.289(7) . ?
O2 C1 1.229(7) . ?
O3 C7 1.291(7) . ?
O4 C9 1.261(8) . ?
O5 C30 1.270(7) . ?
O6 C32 1.272(7) . ?
O7 C38 1.286(7) . ?
O8 C40 1.264(7) . ?
O9 C61 1.272(7) . ?
O10 C63 1.276(7) . ?
O11 C69 1.290(7) . ?
O12 C71 1.282(7) . ?
O13 C82 1.275(7) . ?
O14 C82 1.220(7) . ?
O15 C88 1.293(7) . ?
O16 C90 1.263(7) . ?
O17 H17C 0.939(19) . ?
O17 H17D 0.937(18) . ?
O18 H18C 0.893(19) . ?
O18 H18D 0.90(2) . ?
N1 C6 1.337(8) . ?
N1 C2 1.338(8) . ?
N2 C37 1.340(7) . ?
N2 C33 1.342(7) . ?
N3 C64 1.331(7) . ?
N3 C68 1.334(7) . ?
N4 C87 1.330(8) . ?
N4 C83 1.339(7) . ?
N5 C105 1.335(8) . ?
N5 C101 1.346(7) . ?
C1 C2 1.508(9) . ?
C2 C3 1.368(9) . ?
C3 C4 1.395(10) . ?
C3 H3A 0.9500 . ?
C4 C5 1.390(10) . ?
C4 H4A 0.9500 . ?
C5 C6 1.380(9) . ?
C5 H5A 0.9500 . ?
C6 C7 1.486(9) . ?
C7 C8 1.382(8) . ?
C8 C9 1.394(10) . ?
C8 H8A 0.9500 . ?
C9 C10 1.504(9) . ?
C10 C11 1.342(11) . ?
C10 C19 1.421(11) . ?
C11 C12 1.476(10) . ?
C11 H11A 0.9500 . ?
C12 C13 1.375(12) . ?
C12 C17 1.395(12) . ?
C13 C14 1.353(12) . ?
C13 H13A 0.9500 . ?
C14 C15 1.382(16) . ?
C14 H14A 0.9500 . ?
C15 C16 1.322(15) . ?
C15 H15A 0.9500 . ?
C16 C17 1.479(12) . ?
C16 H16A 0.9500 . ?
C17 C18 1.370(13) . ?
C18 C19 1.381(11) . ?
C18 H18A 0.9500 . ?
C19 H19A 0.9500 . ?
C20 C29 1.365(9) . ?
C20 C21 1.410(8) . ?
C20 H20A 0.9500 . ?
C21 C22 1.401(9) . ?
C21 C26 1.436(10) . ?
C22 C23 1.358(10) . ?
C22 H22A 0.9500 . ?
C23 C24 1.398(12) . ?
C23 H23A 0.9500 . ?
C24 C25 1.363(11) . ?
C24 H24A 0.9500 . ?
C25 C26 1.406(9) . ?
C25 H25A 0.9500 . ?
C26 C27 1.405(10) . ?
C27 C28 1.372(9) . ?
C27 H27A 0.9500 . ?
C28 C29 1.413(9) . ?
C28 H28A 0.9500 . ?
C29 C30 1.486(8) . ?
C30 C31 1.420(8) . ?
C31 C32 1.380(8) . ?
C31 H31A 0.9500 . ?
C32 C33 1.487(8) . ?
C33 C34 1.383(8) . ?
C34 C35 1.366(9) . ?
C34 H34A 0.9500 . ?
C35 C36 1.370(9) . ?
C35 H35A 0.9500 . ?
C36 C37 1.392(8) . ?
C36 H36A 0.9500 . ?
C37 C38 1.493(8) . ?
C38 C39 1.384(8) . ?
C39 C40 1.395(8) . ?
C39 H39A 0.9500 . ?
C40 C41 1.495(8) . ?
C41 C50 1.363(8) . ?
C41 C42 1.419(8) . ?
C42 C43 1.368(8) . ?
C42 H42A 0.9500 . ?
C43 C44 1.433(10) . ?
C43 H43A 0.9500 . ?
C44 C45 1.397(9) . ?
C44 C49 1.420(9) . ?
C45 C46 1.357(11) . ?
C45 H45A 0.9500 . ?
C46 C47 1.407(11) . ?
C46 H46A 0.9500 . ?
C47 C48 1.359(9) . ?
C47 H47A 0.9500 . ?
C48 C49 1.422(9) . ?
C48 H48A 0.9500 . ?
C49 C50 1.410(8) . ?
C50 H50A 0.9500 . ?
C51 C60 1.377(9) . ?
C51 C52 1.407(9) . ?
C51 H51A 0.9500 . ?
C52 C57 1.407(10) . ?
C52 C53 1.427(11) . ?
C53 C54 1.371(11) . ?
C53 H53A 0.9500 . ?
C54 C55 1.413(13) . ?
C54 H54A 0.9500 . ?
C55 C56 1.375(12) . ?
C55 H55A 0.9500 . ?
C56 C57 1.426(9) . ?
C56 H56A 0.9500 . ?
C57 C58 1.413(10) . ?
C58 C59 1.372(9) . ?
C58 H58A 0.9500 . ?
C59 C60 1.388(9) . ?
C59 H59A 0.9500 . ?
C60 C61 1.499(8) . ?
C61 C62 1.395(8) . ?
C62 C63 1.396(8) . ?
C62 H62A 0.9500 . ?
C63 C64 1.495(8) . ?
C64 C65 1.397(8) . ?
C65 C66 1.354(9) . ?
C65 H65A 0.9500 . ?
C66 C67 1.381(8) . ?
C66 H66A 0.9500 . ?
C67 C68 1.401(8) . ?
C67 H67A 0.9500 . ?
C68 C69 1.489(8) . ?
C69 C70 1.379(8) . ?
C70 C71 1.404(8) . ?
C70 H70A 0.9500 . ?
C71 C72 1.493(9) . ?
C72 C81 1.370(8) . ?
C72 C73 1.414(9) . ?
C73 C74 1.356(10) . ?
C73 H73A 0.9500 . ?
C74 C75 1.410(10) . ?
C74 H74A 0.9500 . ?
C75 C76 1.404(10) . ?
C75 C80 1.409(10) . ?
C76 C77 1.354(12) . ?
C76 H76A 0.9500 . ?
C77 C78 1.408(13) . ?
C77 H77A 0.9500 . ?
C78 C79 1.391(12) . ?
C78 H78A 0.9500 . ?
C79 C80 1.405(10) . ?
C79 H79A 0.9500 . ?
C80 C81 1.436(9) . ?
C81 H81A 0.9500 . ?
C82 C83 1.514(10) . ?
C83 C84 1.383(9) . ?
C84 C85 1.366(10) . ?
C84 H84A 0.9500 . ?
C85 C86 1.394(9) . ?
C85 H85A 0.9500 . ?
C86 C87 1.397(8) . ?
C86 H86A 0.9500 . ?
C87 C88 1.497(8) . ?
C88 C89 1.376(8) . ?
C89 C90 1.429(8) . ?
C89 H89A 0.9500 . ?
C90 C91 1.490(8) . ?
C91 C100 1.367(8) . ?
C91 C92 1.425(8) . ?
C92 C93 1.354(9) . ?
C92 H92A 0.9500 . ?
C93 C94 1.414(9) . ?
C93 H93A 0.9500 . ?
C94 C95 1.400(10) . ?
C94 C99 1.440(9) . ?
C95 C96 1.372(10) . ?
C95 H95A 0.9500 . ?
C96 C97 1.408(11) . ?
C96 H96A 0.9500 . ?
C97 C98 1.367(10) . ?
C97 H97A 0.9500 . ?
C98 C99 1.404(9) . ?
C98 H98A 0.9500 . ?
C99 C100 1.409(9) . ?
C100 H10A 0.9500 . ?
C101 C102 1.372(9) . ?
C101 H10B 0.9500 . ?
C102 C103 1.363(10) . ?
C102 H10C 0.9500 . ?
C103 C104 1.385(10) . ?
C103 H10D 0.9500 . ?
C104 C105 1.373(9) . ?
C104 H10E 0.9500 . ?
C105 H10F 0.9500 . ?
N6 O20 1.233(8) . ?
N6 O19 1.247(8) . ?
N6 O21 1.249(8) . ?
N2S C10S 1.358(12) . ?
N2S C6S 1.370(11) . ?
C6S C7S 1.285(11) . ?
C6S H6SA 0.9500 . ?
C7S C8S 1.273(13) . ?
C7S H7SA 0.9500 . ?
C8S C9S 1.388(16) . ?
C8S H8SA 0.9500 . ?
C9S C10S 1.418(17) . ?
C9S H9SA 0.9500 . ?
C10S H10G 0.9500 . ?
N3S C11S 1.294(9) . ?
N3S C15S 1.320(10) . ?
C11S C12S 1.358(11) . ?
C11S H11B 0.9500 . ?
C12S C13S 1.352(13) . ?
C12S H12A 0.9500 . ?
C13S C14S 1.356(14) . ?
C13S H13B 0.9500 . ?
C14S C15S 1.388(12) . ?
C14S H14B 0.9500 . ?
C15S H15B 0.9500 . ?
N4S C20S 1.307(10) . ?
N4S C16S 1.334(10) . ?
C16S C17S 1.359(12) . ?
C16S H16B 0.9500 . ?
C17S C18S 1.373(13) . ?
C17S H17A 0.9500 . ?
C18S C19S 1.395(15) . ?
C18S H18B 0.9500 . ?
C19S C20S 1.420(14) . ?
C19S H19B 0.9500 . ?
C20S H20B 0.9500 . ?
N5S C25S 1.315(15) . ?
N5S C21S 1.350(13) . ?
C21S C22S 1.281(13) . ?
C21S H21A 0.9500 . ?
C22S C23S 1.352(14) . ?
C22S H22B 0.9500 . ?
C23S C24S 1.315(16) . ?
C23S H23B 0.9500 . ?
C24S C25S 1.289(17) . ?
C24S H24B 0.9500 . ?
C25S H25B 0.9500 . ?
N6S C26S 1.322(12) . ?
N6S C30S 1.338(12) . ?
C26S C27S 1.344(13) . ?
C26S H26A 0.9500 . ?
C27S C28S 1.363(14) . ?
C27S H27B 0.9500 . ?
C28S C29S 1.380(13) . ?
C28S H28B 0.9500 . ?
C29S C30S 1.349(13) . ?
C29S H29A 0.9500 . ?
C30S H30A 0.9500 . ?
N7S C31S 1.320(15) . ?
N7S C35S 1.386(16) . ?
C31S C32S 1.288(16) . ?
C31S H31B 0.9500 . ?
C32S C33S 1.320(16) . ?
C32S H32A 0.9500 . ?
C33S C34S 1.357(18) . ?
C33S H33A 0.9500 . ?
C34S C35S 1.362(17) . ?
C34S H34B 0.9500 . ?
C35S H35B 0.9500 . ?
N8S C36S 1.3900 . ?
N8S C40S 1.3900 . ?
C36S C37S 1.3900 . ?
C36S H36B 0.9500 . ?
C37S C38S 1.3900 . ?
C37S H37A 0.9500 . ?
C38S C39S 1.3900 . ?
C38S H38A 0.9500 . ?
C39S C40S 1.3900 . ?
C39S H39B 0.9500 . ?
C40S H40A 0.9500 . ?
N9S C41S 1.3900 . ?
N9S C45S 1.3900 . ?
C41S C42S 1.3900 . ?
C41S H41A 0.9500 . ?
C42S C43S 1.3900 . ?
C42S H42B 0.9500 . ?
C43S C44S 1.3900 . ?
C43S H43B 0.9500 . ?
C44S C45S 1.3900 . ?
C44S H44A 0.9500 . ?
C45S H45B 0.9500 . ?
N10S C46S 1.3900 . ?
N10S C50S 1.3900 . ?
C46S C47S 1.3900 . ?
C46S H46B 0.9500 . ?
C47S C48S 1.3900 . ?
C47S H47B 0.9500 . ?
C48S C49S 1.3900 . ?
C48S H48B 0.9500 . ?
C49S C50S 1.3900 . ?
C49S H49A 0.9500 . ?
C50S H50B 0.9500 . ?
N11S C51S 1.3900 . ?
N11S C55S 1.3900 . ?
C51S C52S 1.3900 . ?
C51S H51B 0.9500 . ?
C52S C53S 1.3900 . ?
C52S H52A 0.9500 . ?
C53S C54S 1.3900 . ?
C53S H53B 0.9500 . ?
C54S C55S 1.3900 . ?
C54S H54B 0.9500 . ?
C55S H55B 0.9500 . ?
N1S C1S 1.322(8) . ?
N1S C5S 1.336(9) . ?
C1S C2S 1.365(10) . ?
C1S H1SA 0.9500 . ?
C2S C3S 1.378(11) . ?
C2S H2SA 0.9500 . ?
C3S C4S 1.371(11) . ?
C3S H3SA 0.9500 . ?
C4S C5S 1.379(11) . ?
C4S H4SA 0.9500 . ?
C5S H5SA 0.9500 . ?

loop_
_geom_hbond_atom_site_label_D
_geom_hbond_atom_site_label_H
_geom_hbond_atom_site_label_A
_geom_hbond_distance_DH
_geom_hbond_distance_HA
_geom_hbond_distance_DA
_geom_hbond_angle_DHA
_geom_hbond_site_symmetry_A
_geom_hbond_publ_flag
O18 H18C N3S 0.893(19) 1.86(2) 2.747(6) 172(6) . yes
O18 H18D N4S 0.90(2) 1.85(3) 2.713(8) 160(6) . yes
O17 H17C O1 0.939(19) 1.95(3) 2.707(5) 137(4) 2_766 yes
O17 H17D N1S 0.937(18) 1.83(2) 2.754(7) 167(6) . yes
